data_7106794
loop_
_publ_author_name
'Martin, Adam D.'
'Boulos, Ramiz A.'
'Iyer, K. Swaminathan'
'Sobolev, Alexandre N.'
'Bond, Charles S.'
'Atwood, Jerry L.'
'Dalgarno, Scott J.'
'Raston, Colin L.'

_publ_section_title
;
 Solvent and hydrogen confinement in molecular capsules -- Hirshfeld surface and
 molecular simulation analysis
;
_journal_coden_ASTM CHCOFS
_journal_issue 35
_journal_name_full
;
 Chemical Communications (Cambridge, United Kingdom)
;
_journal_page_first 9882
_journal_page_last 9884
_journal_paper_doi 10.1039/c1cc13038b
_journal_volume 47
_journal_year 2011
_chemical_formula_moiety '3(C44 H56 O12), 2(C4 H8 O2), 4(C H Cl3), 7(H2 O)'
_chemical_formula_sum 'C144 H202 Cl12 O47'
_chemical_formula_weight 3110.46
_space_group_IT_number 2
_symmetry_cell_setting triclinic
_symmetry_Int_Tables_number 2
_symmetry_space_group_name_Hall '-P 1'
_symmetry_space_group_name_H-M 'P -1'
_atom_sites_solution_hydrogens geom
_atom_sites_solution_primary direct
_atom_sites_solution_secondary difmap
_audit_creation_method SHELXL-97
_cell_angle_alpha 117.451(1)
_cell_angle_beta 92.363(4)
_cell_angle_gamma 118.837(2)
_cell_formula_units_Z 2
_cell_length_a 22.1023(5)
_cell_length_b 22.4800(5)
_cell_length_c 22.6463(18)
_cell_measurement_reflns_used 27708
_cell_measurement_temperature 100(2)
_cell_measurement_theta_max 51.7
_cell_measurement_theta_min 2.4
_cell_volume 8228.8(8)
_computing_cell_refinement
;
CrysAlis RED, Oxford Diffraction Ltd.,
Version 1.171.32.29 (release 10-06-2008 CrysAlis171 .NET)
(compiled Jun 10 2008,16:49:55)
;
_computing_data_collection
;
CrysAlis RED, Oxford Diffraction Ltd.,
Version 1.171.32.29 (release 10-06-2008 CrysAlis171 .NET)
(compiled Jun 10 2008,16:49:55)
;
_computing_data_reduction
;
CrysAlis RED, Oxford Diffraction Ltd.,
Version 1.171.32.29 (release 10-06-2008 CrysAlis171 .NET)
(compiled Jun 10 2008,16:49:55)
;
_computing_molecular_graphics 'X-Seed 2.0 (Barbour, 2001)'
_computing_publication_material 'SHELXL-97 (Sheldrick, 2008)'
_computing_structure_refinement 'SHELXL-97 (Sheldrick, 2008)'
_computing_structure_solution 'SHELXS-97 (Sheldrick, 2008)'
_diffrn_ambient_temperature 100(2)
_diffrn_detector_area_resol_mean 10.4738
_diffrn_measured_fraction_theta_full 0.981
_diffrn_measured_fraction_theta_max 0.981
_diffrn_measurement_device_type 'Oxford Diffraction Gemini-R Ultra, Ruby CCD'
_diffrn_measurement_method '\w scans'
_diffrn_radiation_monochromator graphite
_diffrn_radiation_source 'Enhance (Cu) X-ray Source'
_diffrn_radiation_type CuK\a
_diffrn_radiation_wavelength 1.54178
_diffrn_reflns_av_R_equivalents 0.0438
_diffrn_reflns_av_sigmaI/netI 0.0396
_diffrn_reflns_limit_h_max 22
_diffrn_reflns_limit_h_min -22
_diffrn_reflns_limit_k_max 22
_diffrn_reflns_limit_k_min -22
_diffrn_reflns_limit_l_max 22
_diffrn_reflns_limit_l_min -22
_diffrn_reflns_number 73260
_diffrn_reflns_theta_full 51.76
_diffrn_reflns_theta_max 51.76
_diffrn_reflns_theta_min 2.40
_exptl_absorpt_coefficient_mu 2.485
_exptl_absorpt_correction_T_max 1.0000
_exptl_absorpt_correction_T_min 0.7386
_exptl_absorpt_correction_type multi-scan
_exptl_absorpt_process_details
;
CrysAlis RED, Oxford Diffraction Ltd.,
Version 1.171.32.29 (release 10-06-2008 CrysAlis171 .NET)
(compiled Jun 10 2008,16:49:55)
Empirical absorption correction using spherical harmonics,
implemented in SCALE3 ABSPACK scaling algorithm.
;
_exptl_crystal_colour colorless
_exptl_crystal_density_diffrn 1.255
_exptl_crystal_density_method 'not measured'
_exptl_crystal_description plate
_exptl_crystal_F_000 3292
_exptl_crystal_size_max 0.19
_exptl_crystal_size_mid 0.17
_exptl_crystal_size_min 0.03
_refine_diff_density_max 1.596
_refine_diff_density_min -1.738
_refine_diff_density_rms 0.141
_refine_ls_extinction_method none
_refine_ls_goodness_of_fit_ref 1.011
_refine_ls_hydrogen_treatment constr
_refine_ls_matrix_type full
_refine_ls_number_parameters 1809
_refine_ls_number_reflns 17852
_refine_ls_number_restraints 561
_refine_ls_restrained_S_all 1.016
_refine_ls_R_factor_all 0.1939
_refine_ls_R_factor_gt 0.1535
_refine_ls_shift/su_max 0.005
_refine_ls_shift/su_mean 0.000
_refine_ls_structure_factor_coef Fsqd
_refine_ls_weighting_details 'calc w=1/[\s^2^(Fo^2^)+(0.0700P)^2^+150.0000P] where P=(Fo^2^+2Fc^2^)/3'
_refine_ls_weighting_scheme calc
_refine_ls_wR_factor_gt 0.3441
_refine_ls_wR_factor_ref 0.3634
_reflns_number_gt 11728
_reflns_number_total 17852
_reflns_threshold_expression >2sigma(I)
_cod_data_source_file c1cc13038b.txt
_cod_data_source_block cb081004
_cod_original_cell_volume 8228.8(7)
_cod_database_code 7106794

loop_
_symmetry_equiv_pos_as_xyz
'x, y, z'
'-x, -y, -z'

loop_
_atom_site_label
_atom_site_type_symbol
_atom_site_fract_x
_atom_site_fract_y
_atom_site_fract_z
_atom_site_U_iso_or_equiv
_atom_site_adp_type
_atom_site_occupancy
_atom_site_symmetry_multiplicity
_atom_site_calc_flag
_atom_site_refinement_flags
_atom_site_disorder_assembly
_atom_site_disorder_group
C01A C 0.1585(3) 0.4643(3) 0.1921(3) 0.054(2) Uani 1 1 d . . .
H01A H 0.1932 0.4843 0.1684 0.065 Uiso 1 1 calc R . .
C02A C 0.1434(3) 0.6079(3) 0.4380(3) 0.049(2) Uani 1 1 d . . .
H02A H 0.1742 0.6659 0.4791 0.059 Uiso 1 1 calc R . .
C03A C -0.0019(3) 0.3381(3) 0.4187(3) 0.0460(19) Uani 1 1 d . . .
H03A H -0.0112 0.3242 0.4549 0.055 Uiso 1 1 calc R . .
C04A C 0.0166(3) 0.1960(3) 0.1744(3) 0.049(2) Uani 1 1 d . . .
H04A H 0.0126 0.1439 0.1449 0.058 Uiso 1 1 calc R . .
C10A C 0.0839(3) 0.2612(3) 0.1716(3) 0.0441(19) Uani 1 1 d . . .
O11A O 0.1357(2) 0.1821(2) 0.1452(3) 0.0798(17) Uani 1 1 d . . .
H11A H 0.1758 0.1873 0.1415 0.120 Uiso 1 1 calc R . .
C11A C 0.1393(3) 0.2495(3) 0.1562(3) 0.053(2) Uani 1 1 d . . .
C12A C 0.1985(3) 0.3066(4) 0.1512(3) 0.061(2) Uani 1 1 d . . .
O12A O 0.2551(2) 0.2976(3) 0.1350(3) 0.098(2) Uani 1 1 d . . .
H12A H 0.2487 0.2568 0.1343 0.147 Uiso 1 1 calc R . .
O13A O 0.2666(2) 0.4316(2) 0.1580(2) 0.0710(16) Uani 1 1 d . . .
H13A H 0.2957 0.4166 0.1503 0.107 Uiso 1 1 calc R . .
C13A C 0.2056(3) 0.3760(3) 0.1630(3) 0.050(2) Uani 1 1 d . . .
C14A C 0.1509(3) 0.3883(3) 0.1787(3) 0.0456(18) Uani 1 1 d . . .
C15A C 0.0916(3) 0.3308(3) 0.1828(3) 0.0428(18) Uani 1 1 d . . .
H15A H 0.0542 0.3391 0.1939 0.051 Uiso 1 1 calc R . .
C16A C 0.0870(3) 0.4510(3) 0.1595(3) 0.067(2) Uani 1 1 d . . .
H16A H 0.0645 0.4059 0.1090 0.081 Uiso 1 1 calc R . .
H16B H 0.0521 0.4344 0.1837 0.081 Uiso 1 1 calc R . .
C17A C 0.0982(3) 0.5262(4) 0.1649(4) 0.088(3) Uani 1 1 d . . .
H17A H 0.1112 0.5676 0.2151 0.106 Uiso 1 1 calc R . .
H17B H 0.1402 0.5493 0.1496 0.106 Uiso 1 1 calc R . .
C18A C 0.0343(4) 0.5112(4) 0.1227(5) 0.114(3) Uani 1 1 d . . .
H18A H -0.0091 0.4832 0.1345 0.137 Uiso 1 1 calc R . .
H18B H 0.0244 0.4745 0.0720 0.137 Uiso 1 1 calc R . .
C19A C 0.0450(6) 0.5916(5) 0.1354(6) 0.167(5) Uani 1 1 d . . .
H19A H 0.0008 0.5776 0.1056 0.251 Uiso 1 1 calc R . .
H19B H 0.0874 0.6193 0.1233 0.251 Uiso 1 1 calc R . .
H19C H 0.0532 0.6275 0.1853 0.251 Uiso 1 1 calc R . .
C20A C 0.1957(3) 0.5312(3) 0.2712(3) 0.0501(19) Uani 1 1 d . . .
O21A O 0.3152(2) 0.5835(3) 0.2588(3) 0.096(2) Uani 1 1 d . . .
H21A H 0.2998 0.5344 0.2287 0.144 Uiso 1 1 calc R . .
C21A C 0.2715(3) 0.5856(4) 0.2999(3) 0.066(2) Uani 1 1 d . . .
O22A O 0.3805(3) 0.7021(3) 0.4001(3) 0.114(3) Uani 1 1 d . . .
H22A H 0.3995 0.6924 0.3679 0.172 Uiso 1 1 calc R . .
C22A C 0.3055(3) 0.6461(4) 0.3710(4) 0.070(3) Uani 1 1 d . . .
O23A O 0.3005(2) 0.7166(3) 0.4859(3) 0.082(2) Uani 1 1 d . . .
H23A H 0.2864 0.6979 0.5115 0.123 Uiso 1 1 calc R . .
C23A C 0.2637(3) 0.6533(3) 0.4147(4) 0.062(2) Uani 1 1 d . . .
C24A C 0.1876(3) 0.5988(3) 0.3884(3) 0.0481(19) Uani 1 1 d . . .
C25A C 0.1558(3) 0.5390(3) 0.3166(3) 0.0455(19) Uani 1 1 d . . .
H25A H 0.1039 0.5014 0.2976 0.055 Uiso 1 1 calc R . .
C26A C 0.0713(3) 0.5927(3) 0.4032(3) 0.057(2) Uani 1 1 d . . .
H26A H 0.0414 0.5374 0.3595 0.068 Uiso 1 1 calc R . .
H26B H 0.0429 0.5952 0.4359 0.068 Uiso 1 1 calc R . .
C27A C 0.0851(3) 0.6538(4) 0.3850(4) 0.083(3) Uani 1 1 d . . .
H27A H 0.1185 0.7090 0.4283 0.099 Uiso 1 1 calc R . .
H27B H 0.1110 0.6485 0.3502 0.099 Uiso 1 1 calc R . .
C28A C 0.0192(4) 0.6474(5) 0.3558(5) 0.114(3) Uani 1 1 d . . .
H28A H 0.0349 0.6926 0.3491 0.137 Uiso 1 1 calc R . .
H28B H -0.0074 0.6526 0.3900 0.137 Uiso 1 1 calc R . .
C29A C -0.0357(7) 0.5613(7) 0.2806(7) 0.184(6) Uiso 1 1 d . . .
H29A H -0.0791 0.5585 0.2636 0.276 Uiso 1 1 calc R . .
H29B H -0.0509 0.5165 0.2869 0.276 Uiso 1 1 calc R . .
H29C H -0.0102 0.5571 0.2460 0.276 Uiso 1 1 calc R . .
C30A C 0.1319(3) 0.5562(3) 0.4674(3) 0.045(2) Uani 1 1 d . . .
O31A O 0.2413(2) 0.6695(3) 0.5682(3) 0.078(2) Uani 1 1 d . . .
H31A H 0.2636 0.6828 0.6081 0.117 Uiso 1 1 calc R . .
C31A C 0.1819(3) 0.5898(3) 0.5315(3) 0.053(2) Uani 1 1 d . . .
O32A O 0.2235(3) 0.5781(3) 0.6208(3) 0.114(3) Uani 1 1 d . . .
H32A H 0.2047 0.5847 0.6535 0.171 Uiso 1 1 calc R . .
C32A C 0.1716(3) 0.5430(4) 0.5581(3) 0.063(2) Uani 1 1 d . . .
O33A O 0.1066(2) 0.4174(2) 0.5505(2) 0.0768(17) Uani 1 1 d . . .
H33A H 0.1431 0.4464 0.5880 0.115 Uiso 1 1 calc R . .
C33A C 0.1134(3) 0.4620(3) 0.5220(3) 0.054(2) Uani 1 1 d . . .
C34A C 0.0629(3) 0.4271(3) 0.4579(3) 0.0386(18) Uani 1 1 d . . .
C35A C 0.0742(3) 0.4759(3) 0.4330(3) 0.0394(18) Uani 1 1 d . . .
H35A H 0.0401 0.4526 0.3893 0.047 Uiso 1 1 calc R . .
C36A C -0.0729(3) 0.3243(3) 0.3835(3) 0.048(2) Uani 1 1 d . . .
H36A H -0.0815 0.3630 0.4198 0.057 Uiso 1 1 calc R . .
H36B H -0.0652 0.3372 0.3470 0.057 Uiso 1 1 calc R . .
C37A C -0.1414(3) 0.2389(3) 0.3493(3) 0.055(2) Uani 1 1 d . . .
H37A H -0.1837 0.2371 0.3299 0.066 Uiso 1 1 calc R . .
H37B H -0.1353 0.2009 0.3091 0.066 Uiso 1 1 calc R . .
C38A C -0.1589(3) 0.2098(4) 0.3972(3) 0.063(2) Uani 1 1 d . . .
H38A H -0.1526 0.2539 0.4429 0.076 Uiso 1 1 calc R . .
H38B H -0.1237 0.1974 0.4066 0.076 Uiso 1 1 calc R . .
C39A C -0.2376(4) 0.1336(4) 0.3668(4) 0.073(3) Uani 1 1 d . . .
H39A H -0.2462 0.1173 0.4006 0.110 Uiso 1 1 calc R . .
H39B H -0.2440 0.0893 0.3221 0.110 Uiso 1 1 calc R . .
H39C H -0.2729 0.1458 0.3583 0.110 Uiso 1 1 calc R . .
C40A C 0.0174(3) 0.2822(3) 0.3664(3) 0.0434(19) Uani 1 1 d . . .
O41A O 0.0531(2) 0.2601(2) 0.4528(2) 0.0727(16) Uani 1 1 d . . .
H41A H 0.0647 0.3076 0.4828 0.109 Uiso 1 1 calc R . .
C41A C 0.0441(3) 0.2472(3) 0.3863(3) 0.051(2) Uani 1 1 d . . .
C42A C 0.0622(3) 0.1977(3) 0.3395(3) 0.057(2) Uani 1 1 d . . .
O42A O 0.0876(2) 0.1609(2) 0.3576(3) 0.0893(18) Uani 1 1 d . . .
H42A H 0.1044 0.1864 0.4024 0.134 Uiso 1 1 calc R . .
O43A O 0.0729(2) 0.1314(2) 0.2273(2) 0.0684(17) Uani 1 1 d . . .
H43A H 0.0906 0.1471 0.2007 0.103 Uiso 1 1 calc R . .
C43A C 0.0539(3) 0.1814(3) 0.2715(3) 0.049(2) Uani 1 1 d . . .
C44A C 0.0270(3) 0.2148(3) 0.2493(3) 0.044(2) Uani 1 1 d . . .
C45A C 0.0101(3) 0.2661(3) 0.2988(3) 0.0391(18) Uani 1 1 d . . .
H45A H -0.0071 0.2908 0.2851 0.047 Uiso 1 1 calc R . .
C46A C -0.0550(3) 0.1821(4) 0.1411(3) 0.062(2) Uani 1 1 d . . .
H46A H -0.0541 0.2316 0.1710 0.074 Uiso 1 1 calc R . .
H46B H -0.0567 0.1741 0.0941 0.074 Uiso 1 1 calc R . .
C47A C -0.1245(3) 0.1099(4) 0.1321(4) 0.077(3) Uani 1 1 d . . .
H47A H -0.1673 0.1069 0.1121 0.092 Uiso 1 1 calc R . .
H47B H -0.1240 0.1191 0.1794 0.092 Uiso 1 1 calc R . .
C48A C -0.1346(4) 0.0288(4) 0.0850(4) 0.088(4) Uani 1 1 d . . .
H48A H -0.0949 0.0292 0.1075 0.106 Uiso 1 1 calc R . .
H48B H -0.1302 0.0217 0.0392 0.106 Uiso 1 1 calc R . .
C49A C -0.2090(5) -0.0431(5) 0.0713(4) 0.112(4) Uani 1 1 d . . .
H49A H -0.2128 -0.0938 0.0408 0.168 Uiso 1 1 calc R . .
H49B H -0.2485 -0.0446 0.0481 0.168 Uiso 1 1 calc R . .
H49C H -0.2132 -0.0370 0.1164 0.168 Uiso 1 1 calc R . .
C01B C 0.1782(3) -0.0453(3) 0.0974(3) 0.0434(19) Uani 1 1 d . . .
H01B H 0.1381 -0.0391 0.0863 0.052 Uiso 1 1 calc R . .
C02B C 0.2699(3) -0.0697(3) 0.2893(3) 0.051(2) Uani 1 1 d . . .
H02B H 0.2537 -0.0719 0.3292 0.061 Uiso 1 1 calc R . .
C03B C 0.5187(3) 0.0337(3) 0.2546(3) 0.0439(19) Uani 1 1 d . . .
H03B H 0.5689 0.0598 0.2859 0.053 Uiso 1 1 calc R . .
C04B C 0.4258(3) 0.0533(3) 0.0589(3) 0.0356(17) Uani 1 1 d . . .
H04B H 0.4504 0.0847 0.0374 0.043 Uiso 1 1 calc R . .
C10B C 0.3650(3) 0.0657(3) 0.0765(2) 0.0348(18) Uani 1 1 d . . .
O11B O 0.4303(2) 0.1936(2) 0.0853(2) 0.0628(16) Uani 1 1 d . . .
H11B H 0.4241 0.2304 0.0921 0.094 Uiso 1 1 calc R . .
C11B C 0.3705(3) 0.1343(3) 0.0880(3) 0.045(2) Uani 1 1 d . . .
O12B O 0.3194(3) 0.2145(2) 0.1159(3) 0.0823(18) Uani 1 1 d . . .
H12B H 0.3570 0.2423 0.1082 0.123 Uiso 1 1 calc R . .
C12B C 0.3152(3) 0.1459(3) 0.1045(3) 0.052(2) Uani 1 1 d . . .
O13B O 0.2004(2) 0.1025(2) 0.1210(2) 0.0709(16) Uani 1 1 d . . .
H13B H 0.1806 0.0838 0.1451 0.106 Uiso 1 1 calc R . .
C13B C 0.2536(3) 0.0877(3) 0.1069(3) 0.048(2) Uani 1 1 d . . .
C14B C 0.2459(3) 0.0175(3) 0.0941(3) 0.0369(18) Uani 1 1 d . . .
C15B C 0.3032(3) 0.0090(3) 0.0797(2) 0.0340(17) Uani 1 1 d . . .
H15B H 0.2994 -0.0382 0.0718 0.041 Uiso 1 1 calc R . .
C16B C 0.1518(3) -0.1324(3) 0.0410(3) 0.051(2) Uani 1 1 d . . .
H16C H 0.1896 -0.1414 0.0510 0.061 Uiso 1 1 calc R . .
H16D H 0.1468 -0.1390 -0.0057 0.061 Uiso 1 1 calc R . .
C17B C 0.0782(3) -0.1976(4) 0.0368(4) 0.062(3) Uani 1 1 d . . .
H17C H 0.0623 -0.2516 -0.0040 0.075 Uiso 1 1 calc R . .
H17D H 0.0852 -0.1978 0.0802 0.075 Uiso 1 1 calc R . .
C18B C 0.0183(4) -0.1842(5) 0.0291(4) 0.096(4) Uani 1 1 d . . .
H18C H 0.0147 -0.1782 -0.0114 0.116 Uiso 1 1 calc R . .
H18D H 0.0316 -0.1329 0.0723 0.116 Uiso 1 1 calc R . .
C19B C -0.0572(4) -0.2547(6) 0.0171(5) 0.114(5) Uani 1 1 d . . .
H19D H -0.0941 -0.2434 0.0123 0.171 Uiso 1 1 calc R . .
H19E H -0.0543 -0.2600 0.0575 0.171 Uiso 1 1 calc R . .
H19F H -0.0711 -0.3054 -0.0261 0.171 Uiso 1 1 calc R . .
C20B C 0.1891(3) -0.0277(3) 0.1717(3) 0.042(2) Uani 1 1 d . . .
O21B O 0.1332(2) 0.0471(2) 0.1973(2) 0.0691(17) Uani 1 1 d . . .
H21B H 0.1241 0.0747 0.2318 0.104 Uiso 1 1 calc R . .
C21B C 0.1661(3) 0.0179(3) 0.2178(3) 0.053(2) Uani 1 1 d . . .
O22B O 0.1540(2) 0.0790(3) 0.3329(3) 0.088(2) Uani 1 1 d . . .
H22B H 0.1333 0.0911 0.3122 0.132 Uiso 1 1 calc R . .
C22B C 0.1768(3) 0.0340(3) 0.2860(4) 0.062(2) Uani 1 1 d . . .
O23B O 0.2203(2) 0.0245(2) 0.3777(2) 0.0750(18) Uani 1 1 d . . .
H23B H 0.2095 0.0583 0.4003 0.112 Uiso 1 1 calc R . .
C23B C 0.2100(3) 0.0057(3) 0.3088(3) 0.055(2) Uani 1 1 d . . .
C24B C 0.2339(3) -0.0384(3) 0.2648(3) 0.047(2) Uani 1 1 d . . .
C25B C 0.2230(3) -0.0537(3) 0.1967(3) 0.0409(19) Uani 1 1 d . . .
H25B H 0.2397 -0.0836 0.1659 0.049 Uiso 1 1 calc R . .
C26B C 0.2447(3) -0.1564(2) 0.2324(3) 0.058(2) Uani 1 1 d D A .
H26E H 0.1904 -0.1917 0.2147 0.070 Uiso 1 1 calc R . .
H26F H 0.2607 -0.1563 0.1922 0.070 Uiso 1 1 calc R . .
C27B C 0.2739(3) -0.1925(2) 0.2578(2) 0.078(3) Uani 1 1 d D . .
H27C H 0.2590 -0.2464 0.2177 0.094 Uiso 0.615(7) 1 calc PR A 1
H27D H 0.3282 -0.1567 0.2774 0.094 Uiso 0.615(7) 1 calc PR A 1
H27E H 0.2474 -0.2077 0.2864 0.094 Uiso 0.385(7) 1 d PR A 2
H27F H 0.3229 -0.1487 0.2902 0.094 Uiso 0.385(7) 1 d PR A 2
C28B C 0.2435(3) -0.2008(3) 0.3140(3) 0.079(3) Uiso 0.615(7) 1 d PD A 1
H28C H 0.1894 -0.2304 0.2966 0.094 Uiso 0.615(7) 1 calc PR A 1
H28D H 0.2639 -0.1464 0.3569 0.094 Uiso 0.615(7) 1 calc PR A 1
C29B C 0.2652(5) -0.2480(4) 0.3313(5) 0.094(4) Uiso 0.615(7) 1 d PD A 1
H29D H 0.2452 -0.2551 0.3672 0.141 Uiso 0.615(7) 1 calc PR A 1
H29E H 0.3188 -0.2176 0.3495 0.141 Uiso 0.615(7) 1 calc PR A 1
H29F H 0.2453 -0.3014 0.2884 0.141 Uiso 0.615(7) 1 calc PR A 1
C28' C 0.2817(3) -0.2598(3) 0.2084(4) 0.079(3) Uiso 0.385(7) 1 d PD A 2
H28E H 0.3094 -0.2432 0.1794 0.094 Uiso 0.385(7) 1 calc PR A 2
H28F H 0.2320 -0.3086 0.1757 0.094 Uiso 0.385(7) 1 calc PR A 2
C29' C 0.3196(5) -0.2847(5) 0.2416(7) 0.094(4) Uiso 0.385(7) 1 d PD A 2
H29G H 0.3192 -0.3302 0.2040 0.141 Uiso 0.385(7) 1 calc PR A 2
H29H H 0.2932 -0.3011 0.2707 0.141 Uiso 0.385(7) 1 calc PR A 2
H29I H 0.3704 -0.2385 0.2712 0.141 Uiso 0.385(7) 1 calc PR A 2
C30B C 0.3532(3) -0.0092(3) 0.3197(3) 0.0439(19) Uani 1 1 d . . .
O31B O 0.3513(3) 0.0591(2) 0.4386(2) 0.0779(17) Uani 1 1 d . . .
H31B H 0.3079 0.0411 0.4175 0.117 Uiso 1 1 calc R . .
C31B C 0.3886(3) 0.0507(3) 0.3909(3) 0.054(2) Uani 1 1 d . . .
O32B O 0.5002(3) 0.1666(3) 0.4900(2) 0.099(2) Uani 1 1 d . . .
H32B H 0.4696 0.1617 0.5119 0.149 Uiso 1 1 calc R . .
C32B C 0.4635(4) 0.1052(4) 0.4182(3) 0.067(2) Uani 1 1 d . . .
O33B O 0.5816(2) 0.1571(2) 0.4036(2) 0.0732(18) Uani 1 1 d . . .
H33B H 0.5934 0.1904 0.4475 0.110 Uiso 1 1 calc R . .
C33B C 0.5069(3) 0.1015(3) 0.3747(3) 0.053(2) Uani 1 1 d . . .
C34B C 0.4723(3) 0.0409(3) 0.3022(3) 0.0431(17) Uani 1 1 d . . .
C35B C 0.3963(3) -0.0120(3) 0.2769(3) 0.0399(18) Uani 1 1 d . . .
H35B H 0.3725 -0.0522 0.2276 0.048 Uiso 1 1 calc R . .
C36B C 0.4899(3) -0.0553(2) 0.1998(3) 0.049(2) Uani 1 1 d D B .
H36E H 0.4391 -0.0836 0.1695 0.059 Uiso 1 1 calc R . .
H36F H 0.5205 -0.0565 0.1691 0.059 Uiso 1 1 calc R . .
C37B C 0.4900(3) -0.1015(2) 0.2324(3) 0.062(2) Uani 1 1 d D . .
H37C H 0.4765 -0.0839 0.2755 0.074 Uiso 0.538(7) 1 calc PR B 1
H37D H 0.5401 -0.0883 0.2465 0.074 Uiso 0.538(7) 1 calc PR B 1
H37E H 0.4745 -0.1557 0.1967 0.074 Uiso 0.462(7) 1 d PR B 2
H37F H 0.4563 -0.1054 0.2581 0.074 Uiso 0.462(7) 1 d PR B 2
C38B C 0.4361(6) -0.1933(3) 0.1804(4) 0.062(3) Uiso 0.538(7) 1 d PD B 1
H38C H 0.4526 -0.2100 0.1393 0.074 Uiso 0.538(7) 1 calc PR B 1
H38D H 0.3877 -0.2044 0.1629 0.074 Uiso 0.538(7) 1 calc PR B 1
C39B C 0.4249(7) -0.2481(4) 0.2074(4) 0.079(3) Uiso 0.538(7) 1 d PD B 1
H39D H 0.3888 -0.3051 0.1693 0.118 Uiso 0.538(7) 1 calc PR B 1
H39E H 0.4070 -0.2339 0.2474 0.118 Uiso 0.538(7) 1 calc PR B 1
H39F H 0.4716 -0.2403 0.2229 0.118 Uiso 0.538(7) 1 calc PR B 1
C38' C 0.5661(3) -0.0579(3) 0.2836(4) 0.062(3) Uiso 0.462(7) 1 d PD B 2
H38E H 0.5798 -0.0037 0.3222 0.074 Uiso 0.462(7) 1 calc PR B 2
H38F H 0.6014 -0.0489 0.2580 0.074 Uiso 0.462(7) 1 calc PR B 2
C39' C 0.5763(6) -0.0996(4) 0.3176(5) 0.079(3) Uiso 0.462(7) 1 d PD B 2
H39G H 0.6275 -0.0660 0.3484 0.118 Uiso 0.462(7) 1 calc PR B 2
H39H H 0.5641 -0.1530 0.2804 0.118 Uiso 0.462(7) 1 calc PR B 2
H39I H 0.5439 -0.1062 0.3457 0.118 Uiso 0.462(7) 1 calc PR B 2
C40B C 0.5273(3) 0.0819(3) 0.2215(3) 0.0348(17) Uani 1 1 d . . .
O41B O 0.6419(2) 0.1994(2) 0.3160(2) 0.0595(15) Uani 1 1 d . . .
H41B H 0.6221 0.1858 0.3430 0.089 Uiso 1 1 calc R . .
C41B C 0.5885(3) 0.1614(3) 0.2539(3) 0.045(2) Uani 1 1 d . . .
C42B C 0.5976(3) 0.2039(3) 0.2226(3) 0.051(2) Uani 1 1 d . . .
O42B O 0.6597(3) 0.2820(3) 0.2533(3) 0.086(2) Uani 1 1 d . . .
H42B H 0.6886 0.2943 0.2891 0.130 Uiso 1 1 calc R . .
O43B O 0.5588(2) 0.2158(2) 0.1322(2) 0.0584(15) Uani 1 1 d . . .
H43B H 0.5189 0.2089 0.1162 0.088 Uiso 1 1 calc R . .
C43B C 0.5458(3) 0.1692(3) 0.1598(3) 0.0443(19) Uani 1 1 d . . .
C44B C 0.4835(3) 0.0905(3) 0.1271(3) 0.0347(17) Uani 1 1 d . . .
C45B C 0.4756(2) 0.0485(3) 0.1592(2) 0.0304(16) Uani 1 1 d . . .
H45B H 0.4331 -0.0052 0.1376 0.036 Uiso 1 1 calc R . .
C46B C 0.3967(3) -0.0356(3) 0.0044(3) 0.0410(19) Uani 1 1 d . . .
H46C H 0.3723 -0.0682 0.0244 0.049 Uiso 1 1 calc R . .
H46D H 0.4389 -0.0390 -0.0042 0.049 Uiso 1 1 calc R . .
C47B C 0.3424(3) -0.0732(3) -0.0667(3) 0.044(2) Uani 1 1 d . . .
H47C H 0.3295 -0.1288 -0.0997 0.053 Uiso 1 1 calc R . .
H47D H 0.2968 -0.0779 -0.0594 0.053 Uiso 1 1 calc R . .
C48B C 0.3707(3) -0.0257(3) -0.1010(3) 0.049(2) Uani 1 1 d . . .
H48C H 0.4183 -0.0169 -0.1052 0.059 Uiso 1 1 calc R . .
H48D H 0.3793 0.0283 -0.0704 0.059 Uiso 1 1 calc R . .
C49B C 0.3163(3) -0.0701(4) -0.1754(3) 0.061(2) Uani 1 1 d . . .
H49D H 0.3369 -0.0376 -0.1958 0.092 Uiso 1 1 calc R . .
H49E H 0.2695 -0.0776 -0.1714 0.092 Uiso 1 1 calc R . .
H49F H 0.3082 -0.1233 -0.2061 0.092 Uiso 1 1 calc R . .
C01C C 0.6323(3) 0.4521(3) 0.0859(3) 0.0429(19) Uani 1 1 d . . .
H01C H 0.6101 0.3924 0.0585 0.051 Uiso 1 1 calc R . .
C02C C 0.8640(3) 0.6973(3) 0.2996(3) 0.0436(18) Uani 1 1 d . . .
H02C H 0.9031 0.7025 0.3295 0.052 Uiso 1 1 calc R . .
C03C C 0.7525(3) 0.8610(3) 0.3529(3) 0.0421(19) Uani 1 1 d . . .
H03C H 0.7619 0.9101 0.3968 0.050 Uiso 1 1 calc R . .
C04C C 0.5214(3) 0.6165(3) 0.1394(3) 0.0365(17) Uani 1 1 d . . .
H04C H 0.4699 0.6009 0.1261 0.044 Uiso 1 1 calc R . .
C10C C 0.5169(3) 0.5412(3) 0.1248(2) 0.0350(18) Uani 1 1 d . . .
O11C O 0.3960(2) 0.4840(2) 0.1365(2) 0.0607(16) Uani 1 1 d . . .
H11C H 0.4112 0.5316 0.1703 0.091 Uiso 1 1 calc R . .
C11C C 0.4552(3) 0.4801(3) 0.1255(3) 0.043(2) Uani 1 1 d . . .
C12C C 0.4517(3) 0.4128(3) 0.1148(3) 0.049(2) Uani 1 1 d . . .
O12C O 0.3912(3) 0.3525(2) 0.1166(2) 0.079(2) Uani 1 1 d . . .
H12C H 0.3614 0.3661 0.1267 0.118 Uiso 1 1 calc R . .
O13C O 0.5008(2) 0.33447(19) 0.0923(2) 0.0641(16) Uani 1 1 d . . .
H13C H 0.5425 0.3463 0.1106 0.096 Uiso 1 1 calc R . .
C13C C 0.5079(3) 0.4029(3) 0.1022(3) 0.044(2) Uani 1 1 d . . .
C14C C 0.5707(3) 0.4622(3) 0.1002(2) 0.0363(18) Uani 1 1 d . . .
C15C C 0.5727(3) 0.5301(3) 0.1125(2) 0.0332(17) Uani 1 1 d . . .
H15C H 0.6151 0.5714 0.1124 0.040 Uiso 1 1 calc R . .
C16C C 0.6646(3) 0.4817(3) 0.0383(3) 0.051(2) Uani 1 1 d . . .
H16E H 0.6242 0.4641 0.0002 0.062 Uiso 1 1 calc R . .
H16F H 0.6966 0.5419 0.0668 0.062 Uiso 1 1 calc R . .
C17C C 0.7088(4) 0.4488(4) 0.0057(3) 0.096(3) Uani 1 1 d . . .
H17E H 0.6774 0.3887 -0.0211 0.115 Uiso 1 1 calc R . .
H17F H 0.7506 0.4685 0.0438 0.115 Uiso 1 1 calc R . .
C18C C 0.7384(4) 0.4759(4) -0.0448(4) 0.098(3) Uani 1 1 d . . .
H18E H 0.7487 0.4380 -0.0795 0.118 Uiso 1 1 calc R . .
H18F H 0.7015 0.4760 -0.0711 0.118 Uiso 1 1 calc R . .
C19C C 0.8037(5) 0.5552(6) -0.0030(5) 0.125(5) Uani 1 1 d . . .
H19G H 0.8236 0.5737 -0.0336 0.187 Uiso 1 1 calc R . .
H19H H 0.8398 0.5544 0.0227 0.187 Uiso 1 1 calc R . .
H19I H 0.7928 0.5923 0.0309 0.187 Uiso 1 1 calc R . .
C20C C 0.6895(3) 0.4897(3) 0.1548(3) 0.0388(17) Uani 1 1 d . . .
O21C O 0.6270(2) 0.3615(2) 0.1455(2) 0.0681(16) Uani 1 1 d . . .
H21C H 0.6327 0.3414 0.1674 0.102 Uiso 1 1 calc R . .
C21C C 0.6836(3) 0.4428(3) 0.1808(3) 0.0492(19) Uani 1 1 d . . .
O22C O 0.7263(3) 0.4316(2) 0.2723(2) 0.0923(17) Uani 1 1 d . . .
H22C H 0.7485 0.4088 0.2563 0.139 Uiso 1 1 calc R . .
C22C C 0.7341(3) 0.4787(3) 0.2451(3) 0.060(2) Uani 1 1 d . . .
O23C O 0.8394(2) 0.5900(2) 0.3458(2) 0.0710(15) Uani 1 1 d . . .
H23C H 0.8530 0.6385 0.3756 0.107 Uiso 1 1 calc R . .
C23C C 0.7920(3) 0.5600(3) 0.2827(3) 0.050(2) Uani 1 1 d . . .
C24C C 0.7996(3) 0.6076(3) 0.2578(3) 0.0429(18) Uani 1 1 d . . .
C25C C 0.7477(2) 0.5716(3) 0.1942(3) 0.0386(16) Uani 1 1 d . . .
H25C H 0.7522 0.6043 0.1768 0.046 Uiso 1 1 calc R . .
C26C C 0.8986(3) 0.7279(3) 0.2539(3) 0.051(2) Uani 1 1 d . . .
H26C H 0.8606 0.7205 0.2212 0.061 Uiso 1 1 calc R . .
H26D H 0.9374 0.7869 0.2849 0.061 Uiso 1 1 calc R . .
C27C C 0.9314(4) 0.6852(4) 0.2114(4) 0.080(3) Uani 1 1 d . . .
H27G H 0.8923 0.6266 0.1790 0.095 Uiso 1 1 calc R . .
H27H H 0.9681 0.6908 0.2438 0.095 Uiso 1 1 calc R . .
C28C C 0.9688(4) 0.7187(4) 0.1677(4) 0.093(3) Uani 1 1 d . . .
H28G H 0.9330 0.7154 0.1365 0.112 Uiso 1 1 calc R . .
H28H H 0.9851 0.6849 0.1374 0.112 Uiso 1 1 calc R . .
C29C C 1.0362(5) 0.8085(6) 0.2167(5) 0.132(5) Uani 1 1 d . . .
H29J H 1.0581 0.8288 0.1878 0.198 Uiso 1 1 calc R . .
H29K H 1.0726 0.8115 0.2462 0.198 Uiso 1 1 calc R . .
H29L H 1.0201 0.8419 0.2471 0.198 Uiso 1 1 calc R . .
C30C C 0.8419(3) 0.7501(3) 0.3506(3) 0.044(2) Uani 1 1 d . . .
O31C O 0.8865(2) 0.7412(2) 0.4432(2) 0.0744(16) Uani 1 1 d . . .
H31C H 0.9092 0.7739 0.4875 0.112 Uiso 1 1 calc R . .
C31C C 0.8548(3) 0.7701(3) 0.4202(3) 0.055(2) Uani 1 1 d . . .
C32C C 0.8351(3) 0.8192(4) 0.4667(3) 0.059(2) Uani 1 1 d . . .
O32C O 0.8477(3) 0.8358(3) 0.5349(2) 0.098(2) Uani 1 1 d . . .
H32C H 0.8390 0.8710 0.5599 0.147 Uiso 1 1 calc R . .
O33C O 0.7862(2) 0.8975(3) 0.4951(2) 0.0739(19) Uani 1 1 d . . .
H33C H 0.7453 0.8864 0.4755 0.111 Uiso 1 1 calc R . .
C33C C 0.8034(3) 0.8490(3) 0.4455(3) 0.053(2) Uani 1 1 d . . .
C34C C 0.7893(3) 0.8297(3) 0.3767(3) 0.042(2) Uani 1 1 d . . .
C35C C 0.8088(3) 0.7804(3) 0.3307(3) 0.0399(19) Uani 1 1 d . . .
H35C H 0.7990 0.7666 0.2833 0.048 Uiso 1 1 calc R . .
C36C C 0.7852(3) 0.8895(3) 0.3055(3) 0.047(2) Uani 1 1 d . . .
H36C H 0.8392 0.9269 0.3283 0.056 Uiso 1 1 calc R . .
H36D H 0.7741 0.8419 0.2599 0.056 Uiso 1 1 calc R . .
C37C C 0.7570(3) 0.9319(3) 0.2912(3) 0.057(2) Uani 1 1 d . . .
H37G H 0.7656 0.9778 0.3368 0.068 Uiso 1 1 calc R . .
H37H H 0.7033 0.8936 0.2660 0.068 Uiso 1 1 calc R . .
C38C C 0.7930(3) 0.9646(3) 0.2470(3) 0.059(2) Uani 1 1 d . . .
H38G H 0.7897 0.9200 0.2040 0.070 Uiso 1 1 calc R . .
H38H H 0.7648 0.9812 0.2314 0.070 Uiso 1 1 calc R . .
C39C C 0.8724(4) 1.0357(4) 0.2853(4) 0.075(3) Uani 1 1 d . . .
H39J H 0.8913 1.0529 0.2537 0.113 Uiso 1 1 calc R . .
H39K H 0.9011 1.0195 0.2998 0.113 Uiso 1 1 calc R . .
H39L H 0.8762 1.0808 0.3272 0.113 Uiso 1 1 calc R . .
C40C C 0.6689(3) 0.7987(3) 0.3213(3) 0.0388(18) Uani 1 1 d . . .
O41C O 0.6570(2) 0.8609(2) 0.4354(2) 0.0686(17) Uani 1 1 d . . .
H41C H 0.6231 0.8590 0.4526 0.103 Uiso 1 1 calc R . .
C41C C 0.6264(3) 0.8030(3) 0.3640(3) 0.0447(19) Uani 1 1 d . . .
O42C O 0.5076(2) 0.7510(3) 0.3777(2) 0.0794(19) Uani 1 1 d . . .
H42C H 0.5229 0.8001 0.4073 0.119 Uiso 1 1 calc R . .
C42C C 0.5518(3) 0.7482(3) 0.3355(3) 0.051(2) Uani 1 1 d . . .
O43C O 0.4415(2) 0.6347(2) 0.2365(2) 0.0615(15) Uani 1 1 d . . .
H43C H 0.4244 0.6446 0.2701 0.092 Uiso 1 1 calc R . .
C43C C 0.5166(3) 0.6874(3) 0.2630(3) 0.0474(19) Uani 1 1 d . . .
C44C C 0.5580(3) 0.6813(3) 0.2182(3) 0.0374(17) Uani 1 1 d . . .
C45C C 0.6338(3) 0.7371(3) 0.2491(2) 0.0334(16) Uani 1 1 d . . .
H45C H 0.6631 0.7332 0.2199 0.040 Uiso 1 1 calc R . .
C46C C 0.5583(3) 0.6482(3) 0.0953(3) 0.0402(18) Uani 1 1 d . . .
H46E H 0.6108 0.6688 0.1103 0.048 Uiso 1 1 calc R . .
H46F H 0.5353 0.6027 0.0449 0.048 Uiso 1 1 calc R . .
C47C C 0.5524(3) 0.7161(3) 0.1027(3) 0.0457(19) Uani 1 1 d . . .
H47E H 0.5024 0.6916 0.0735 0.055 Uiso 1 1 calc R . .
H47F H 0.5591 0.7518 0.1526 0.055 Uiso 1 1 calc R . .
C48C C 0.6077(3) 0.7677(3) 0.0807(3) 0.047(2) Uani 1 1 d . . .
H48E H 0.6015 0.7323 0.0309 0.057 Uiso 1 1 calc R . .
H48F H 0.6579 0.7932 0.1102 0.057 Uiso 1 1 calc R . .
C49C C 0.5994(3) 0.8346(3) 0.0880(3) 0.059(2) Uani 1 1 d . . .
H49G H 0.6359 0.8658 0.0728 0.088 Uiso 1 1 calc R . .
H49H H 0.6070 0.8709 0.1375 0.088 Uiso 1 1 calc R . .
H49I H 0.5500 0.8098 0.0584 0.088 Uiso 1 1 calc R . .
O1A O 0.7407(3) 1.2965(3) 0.9900(3) 0.112(3) Uani 1 1 d . . .
C1A C 0.6902(5) 1.2195(4) 0.9645(4) 0.091(3) Uani 1 1 d . . .
O2A O 0.6962(3) 1.1660(3) 0.9300(3) 0.0833(19) Uani 1 1 d . . .
C2A C 0.6244(5) 1.2164(5) 0.9912(4) 0.114(4) Uani 1 1 d . . .
H2AA H 0.5854 1.1599 0.9734 0.171 Uiso 1 1 calc R . .
H2AB H 0.6051 1.2385 0.9736 0.171 Uiso 1 1 calc R . .
H2AC H 0.6418 1.2488 1.0430 0.171 Uiso 1 1 calc R . .
C3A C 0.8074(5) 1.3074(5) 0.9712(5) 0.102(4) Uani 1 1 d . . .
H3AA H 0.7948 1.2733 0.9193 0.122 Uiso 1 1 calc R . .
H3AB H 0.8327 1.2937 0.9945 0.122 Uiso 1 1 calc R . .
C4A C 0.8558(7) 1.3997(7) 0.9994(8) 0.194(8) Uani 1 1 d . . .
H4AA H 0.9015 1.4132 0.9889 0.291 Uiso 1 1 calc R . .
H4AB H 0.8671 1.4321 1.0506 0.291 Uiso 1 1 calc R . .
H4AC H 0.8290 1.4119 0.9762 0.291 Uiso 1 1 calc R . .
O1B O 1.1645(2) 1.1981(2) 0.8897(2) 0.0761(17) Uani 1 1 d . . .
C1B C 1.2251(3) 1.2667(3) 0.9028(3) 0.054(2) Uani 1 1 d . . .
O2B O 1.2351(2) 1.2831(2) 0.8607(2) 0.0596(15) Uani 1 1 d . . .
C2B C 1.2743(4) 1.3162(4) 0.9775(4) 0.084(3) Uani 1 1 d . . .
H2BA H 1.3182 1.3660 0.9866 0.126 Uiso 1 1 calc R . .
H2BB H 1.2886 1.2847 0.9852 0.126 Uiso 1 1 calc R . .
H2BC H 1.2482 1.3304 1.0096 0.126 Uiso 1 1 calc R . .
C3B C 1.1080(4) 1.1464(4) 0.8204(4) 0.083(3) Uani 1 1 d . . .
H3BA H 1.1287 1.1306 0.7825 0.100 Uiso 1 1 calc R . .
H3BB H 1.0886 1.1756 0.8147 0.100 Uiso 1 1 calc R . .
C4B C 1.0471(5) 1.0714(5) 0.8161(5) 0.118(4) Uani 1 1 d . . .
H4BA H 1.0082 1.0351 0.7700 0.177 Uiso 1 1 calc R . .
H4BB H 1.0269 1.0878 0.8537 0.177 Uiso 1 1 calc R . .
H4BC H 1.0670 1.0429 0.8219 0.177 Uiso 1 1 calc R . .
C1 C 0.2168(2) 0.37996(19) 0.38053(17) 0.1494(13) Uiso 0.580(3) 1 d PD C 1
H1A H 0.1624 0.3393 0.3602 0.179 Uiso 0.580(3) 1 calc PR C 1
Cl11 Cl 0.2289(2) 0.45618(15) 0.37519(18) 0.1494(13) Uiso 0.580(3) 1 d PD C 1
Cl12 Cl 0.2389(2) 0.4043(2) 0.46319(14) 0.1494(13) Uiso 0.580(3) 1 d PD C 1
Cl13 Cl 0.24914(18) 0.33055(19) 0.32826(19) 0.1494(13) Uiso 0.580(3) 1 d PD C 1
C2 C 0.4643(2) 0.2221(2) 0.2959(2) 0.214(3) Uiso 0.465(3) 1 d PD D 1
H2A H 0.4808 0.1893 0.2634 0.257 Uiso 0.465(3) 1 calc PR D 1
Cl21 Cl 0.3766(2) 0.1540(3) 0.2788(3) 0.214(3) Uiso 0.465(3) 1 d PD D 1
Cl22 Cl 0.5194(2) 0.2671(3) 0.3767(2) 0.214(3) Uiso 0.465(3) 1 d PD D 1
Cl23 Cl 0.4754(4) 0.28579(19) 0.2723(2) 0.214(3) Uiso 0.465(3) 1 d PD D 1
C3 C 0.59175(18) 0.6217(3) 0.3417(2) 0.1574(14) Uiso 0.571(3) 1 d PD E 1
H3A H 0.5963 0.6563 0.3238 0.189 Uiso 0.571(3) 1 calc PR E 1
Cl31 Cl 0.63816(15) 0.5831(2) 0.3044(2) 0.1574(14) Uiso 0.571(3) 1 d PD E 1
Cl32 Cl 0.6299(2) 0.6860(3) 0.42901(18) 0.1574(14) Uiso 0.571(3) 1 d PD E 1
Cl33 Cl 0.50167(15) 0.5520(3) 0.3123(3) 0.1574(14) Uiso 0.571(3) 1 d PD E 1
C1' C 0.2781(2) 0.4938(3) 0.3857(2) 0.187(2) Uiso 0.420(3) 1 d PD C 2
H1'A H 0.2603 0.5203 0.3717 0.224 Uiso 0.420(3) 1 calc PR C 2
Cl14 Cl 0.2019(2) 0.4061(3) 0.3627(3) 0.187(2) Uiso 0.420(3) 1 d PD C 2
Cl15 Cl 0.3319(2) 0.4825(4) 0.3384(2) 0.187(2) Uiso 0.420(3) 1 d PD C 2
Cl16 Cl 0.3214(3) 0.5588(4) 0.47282(19) 0.187(2) Uiso 0.420(3) 1 d PD C 2
C2' C 0.36165(18) 0.1779(2) 0.31479(17) 0.1279(11) Uiso 0.535(3) 1 d PD D 2
H2'A H 0.3198 0.1195 0.2896 0.153 Uiso 0.535(3) 1 calc PR D 2
Cl24 Cl 0.42621(14) 0.1753(2) 0.28040(17) 0.1279(11) Uiso 0.535(3) 1 d PD D 2
Cl25 Cl 0.32737(16) 0.22023(17) 0.29392(18) 0.1279(11) Uiso 0.535(3) 1 d PD D 2
Cl26 Cl 0.3820(2) 0.2091(2) 0.39959(14) 0.1279(11) Uiso 0.535(3) 1 d PD D 2
C3' C 0.6296(3) 0.54487(18) 0.3125(3) 0.1557(18) Uiso 0.429(3) 1 d PD E 2
H3'A H 0.6599 0.5391 0.2815 0.187 Uiso 0.429(3) 1 calc PR E 2
Cl34 Cl 0.6042(2) 0.59890(16) 0.3014(2) 0.1557(18) Uiso 0.429(3) 1 d PD E 2
Cl35 Cl 0.6859(2) 0.5918(3) 0.3933(2) 0.1557(18) Uiso 0.429(3) 1 d PD E 2
Cl36 Cl 0.5591(3) 0.45001(18) 0.2798(3) 0.1557(18) Uiso 0.429(3) 1 d PD E 2
C4 C 1.1288(8) 0.9064(8) 0.4698(8) 0.082(6) Uani 0.50 1 d P F 1
H4A H 1.1341 0.9595 0.4918 0.099 Uiso 0.50 1 calc PR F 1
Cl41 Cl 1.0838(3) 0.8534(3) 0.3813(2) 0.135(2) Uani 0.50 1 d P F 1
Cl42 Cl 1.0774(3) 0.8578(3) 0.5081(2) 0.116(2) Uani 0.50 1 d P F 1
Cl43 Cl 1.2167(2) 0.9290(2) 0.4898(2) 0.0755(14) Uani 0.50 1 d P F 1
C4' C -0.1777(2) 0.3345(2) 0.2127(2) 0.1200(15) Uiso 0.25 1 d PD G 2
H4'A H -0.2259 0.3033 0.2177 0.144 Uiso 0.25 1 calc PR G 2
Cl44 Cl -0.1967(3) 0.3562(2) 0.1564(2) 0.1200(15) Uiso 0.25 1 d PD G 2
Cl45 Cl -0.1238(3) 0.4156(3) 0.29440(19) 0.1200(15) Uiso 0.25 1 d PD G 2
Cl46 Cl -0.1510(2) 0.2713(2) 0.1825(3) 0.1200(15) Uiso 0.25 1 d PD G 2
C4" C -0.1472(2) 0.3234(4) 0.19065(18) 0.1200(15) Uiso 0.25 1 d PD H 3
H4"A H -0.1638 0.3592 0.1957 0.144 Uiso 0.25 1 calc PR H 3
Cl47 Cl -0.1646(3) 0.2651(4) 0.10432(16) 0.1200(15) Uiso 0.25 1 d PD H 3
Cl48 Cl -0.1966(3) 0.2706(3) 0.2235(2) 0.1200(15) Uiso 0.25 1 d PD H 3
Cl49 Cl -0.0578(2) 0.3861(4) 0.2382(3) 0.1200(15) Uiso 0.25 1 d PD H 3
O01W O 0.5307(3) 0.0554(3) 0.5767(2) 0.0772(19) Uani 1 1 d . . .
O02W O 0.6254(3) 0.0818(3) 0.4922(3) 0.0268(17) Uiso 0.50 1 d P I 1
O03W O 0.9836(5) 1.0178(5) 0.6100(5) 0.069(3) Uiso 0.50 1 d P J 1
O04W O 1.0206(4) 0.9993(5) 0.5266(4) 0.066(3) Uiso 0.50 1 d P . 1
O05W O 0.6248(4) -0.0411(4) 0.3863(4) 0.049(2) Uiso 0.50 1 d P K 1
O06W O -0.1025(4) 0.3257(4) 0.1346(4) 0.051(2) Uiso 0.50 1 d P L 1
O07W O -0.2230(3) 0.3298(3) 0.1455(3) 0.0206(16) Uiso 0.50 1 d P M 1
O08W O -0.1572(6) 0.3162(7) 0.2387(6) 0.111(4) Uiso 0.50 1 d P N 1
O09W O 0.9976(5) 0.9718(5) 0.4653(5) 0.070(3) Uiso 0.50 1 d P . 2
O10W O 1.0382(7) 0.9451(7) 0.5307(7) 0.117(5) Uiso 0.50 1 d P O 2
O11W O 1.2366(5) 0.9268(5) 0.4803(5) 0.059(3) Uiso 0.50 1 d P P 2
O12W O 0.6734(6) 0.1296(6) 0.5100(6) 0.100(4) Uiso 0.50 1 d P Q 2
O13W O 0.0065(12) -0.0223(11) 0.0220(11) 0.228(11) Uiso 0.50 1 d P . .

loop_
_atom_site_aniso_label
_atom_site_aniso_U_11
_atom_site_aniso_U_22
_atom_site_aniso_U_33
_atom_site_aniso_U_23
_atom_site_aniso_U_13
_atom_site_aniso_U_12
C01A 0.059(3) 0.091(2) 0.055(3) 0.053(2) 0.034(2) 0.056(2)
C02A 0.046(2) 0.046(2) 0.050(3) 0.017(2) 0.008(2) 0.0315(18)
C03A 0.040(2) 0.067(2) 0.046(3) 0.0365(19) 0.022(2) 0.0340(19)
C04A 0.047(2) 0.059(2) 0.035(3) 0.014(2) 0.006(2) 0.0392(19)
C10A 0.043(2) 0.068(2) 0.029(2) 0.0255(19) 0.013(2) 0.0370(19)
O11A 0.0861(19) 0.0911(17) 0.100(3) 0.0495(18) 0.038(2) 0.0766(14)
C11A 0.048(2) 0.079(3) 0.052(3) 0.038(2) 0.021(2) 0.046(2)
C12A 0.056(2) 0.097(3) 0.061(3) 0.041(2) 0.034(2) 0.063(2)
O12A 0.091(2) 0.148(2) 0.120(3) 0.080(2) 0.063(2) 0.1001(16)
O13A 0.0586(18) 0.121(2) 0.081(2) 0.0717(16) 0.0443(17) 0.0632(15)
C13A 0.049(2) 0.079(3) 0.045(3) 0.039(2) 0.025(2) 0.045(2)
C14A 0.056(2) 0.078(2) 0.036(2) 0.0376(18) 0.023(2) 0.0520(18)
C15A 0.045(2) 0.073(2) 0.031(2) 0.0292(18) 0.020(2) 0.0455(18)
C16A 0.070(3) 0.109(3) 0.064(3) 0.055(2) 0.028(3) 0.070(2)
C17A 0.100(3) 0.139(3) 0.110(4) 0.089(3) 0.043(3) 0.100(2)
C18A 0.146(5) 0.126(3) 0.121(5) 0.074(3) 0.030(5) 0.104(3)
C19A 0.192(7) 0.186(5) 0.192(8) 0.131(4) 0.035(7) 0.126(5)
C20A 0.054(2) 0.068(2) 0.071(3) 0.0513(19) 0.032(2) 0.0472(18)
O21A 0.083(2) 0.110(2) 0.158(3) 0.095(2) 0.082(2) 0.0701(17)
C21A 0.059(3) 0.089(3) 0.089(3) 0.065(2) 0.042(3) 0.050(2)
O22A 0.041(2) 0.115(3) 0.163(4) 0.082(3) 0.034(3) 0.024(2)
C22A 0.045(3) 0.084(3) 0.099(4) 0.062(3) 0.034(3) 0.037(2)
O23A 0.063(3) 0.067(2) 0.080(3) 0.0330(19) -0.002(2) 0.0241(19)
C23A 0.054(3) 0.060(2) 0.077(4) 0.041(2) 0.008(3) 0.032(2)
C24A 0.050(2) 0.055(2) 0.062(3) 0.0383(19) 0.019(2) 0.0372(18)
C25A 0.042(2) 0.055(2) 0.060(3) 0.0379(19) 0.021(2) 0.0345(17)
C26A 0.057(3) 0.067(2) 0.056(3) 0.028(2) 0.017(3) 0.046(2)
C27A 0.090(3) 0.103(3) 0.101(4) 0.062(3) 0.026(3) 0.078(2)
C28A 0.116(4) 0.160(4) 0.155(6) 0.116(3) 0.061(4) 0.105(3)
C30A 0.046(2) 0.055(2) 0.045(3) 0.022(2) 0.021(2) 0.0389(18)
O31A 0.053(2) 0.063(2) 0.061(3) 0.009(2) -0.003(2) 0.0236(18)
C31A 0.043(3) 0.061(3) 0.039(3) 0.017(2) 0.010(2) 0.029(2)
O32A 0.085(3) 0.129(3) 0.063(3) 0.047(2) -0.019(3) 0.029(3)
C32A 0.048(3) 0.085(3) 0.044(3) 0.033(2) 0.000(3) 0.033(2)
O33A 0.069(2) 0.110(2) 0.062(2) 0.0616(15) 0.0105(19) 0.0443(18)
C33A 0.047(3) 0.072(3) 0.044(3) 0.037(2) 0.013(2) 0.030(2)
C34A 0.031(2) 0.050(2) 0.036(3) 0.0201(19) 0.016(2) 0.0265(17)
C35A 0.036(2) 0.056(2) 0.032(2) 0.0211(19) 0.014(2) 0.0332(17)
C36A 0.038(2) 0.070(3) 0.041(3) 0.030(2) 0.017(2) 0.0349(19)
C37A 0.040(3) 0.073(3) 0.047(3) 0.031(2) 0.016(2) 0.031(2)
C38A 0.065(3) 0.075(3) 0.061(3) 0.038(2) 0.023(3) 0.046(2)
C39A 0.061(3) 0.072(3) 0.088(4) 0.050(3) 0.025(3) 0.033(3)
C40A 0.026(2) 0.058(2) 0.051(3) 0.0353(19) 0.011(2) 0.0211(18)
O41A 0.067(2) 0.102(2) 0.067(2) 0.0613(15) 0.0216(18) 0.0445(17)
C41A 0.040(3) 0.064(3) 0.051(3) 0.034(2) 0.015(2) 0.028(2)
C42A 0.049(3) 0.072(2) 0.070(3) 0.050(2) 0.015(3) 0.037(2)
O42A 0.090(2) 0.1112(19) 0.117(3) 0.0836(17) 0.029(2) 0.0691(17)
O43A 0.0615(19) 0.0627(17) 0.091(3) 0.0382(17) 0.030(2) 0.0450(14)
C43A 0.034(2) 0.049(2) 0.061(3) 0.028(2) 0.010(2) 0.0236(19)
C44A 0.025(2) 0.052(2) 0.046(3) 0.024(2) 0.007(2) 0.0196(19)
C45A 0.033(2) 0.050(2) 0.037(3) 0.0245(18) 0.007(2) 0.0243(18)
C46A 0.052(3) 0.092(3) 0.047(3) 0.034(2) 0.016(2) 0.049(2)
C47A 0.049(3) 0.116(4) 0.059(3) 0.050(3) 0.012(3) 0.041(3)
C48A 0.060(4) 0.094(4) 0.065(4) 0.038(3) 0.013(3) 0.021(4)
C49A 0.081(6) 0.127(5) 0.069(4) 0.056(4) 0.007(4) 0.020(5)
C01B 0.039(2) 0.042(2) 0.040(3) 0.0151(19) 0.007(2) 0.0246(18)
C02B 0.086(3) 0.047(2) 0.042(2) 0.0311(18) 0.045(2) 0.044(2)
C03B 0.054(2) 0.052(2) 0.034(3) 0.0193(18) 0.012(2) 0.0392(18)
C04B 0.034(2) 0.043(2) 0.035(2) 0.0268(16) 0.0174(19) 0.0198(18)
C10B 0.044(3) 0.0304(19) 0.024(2) 0.0154(16) 0.008(2) 0.0168(18)
O11B 0.071(2) 0.0477(15) 0.065(2) 0.0409(13) 0.0149(19) 0.0218(16)
C11B 0.048(3) 0.047(2) 0.036(3) 0.0246(18) 0.009(2) 0.023(2)
O12B 0.115(3) 0.0601(15) 0.096(3) 0.0464(16) 0.029(2) 0.0616(16)
C12B 0.070(3) 0.048(2) 0.046(3) 0.0268(19) 0.016(3) 0.038(2)
O13B 0.0844(19) 0.0889(17) 0.074(2) 0.0413(16) 0.0329(19) 0.0732(14)
C13B 0.052(3) 0.052(2) 0.041(3) 0.022(2) 0.016(2) 0.035(2)
C14B 0.037(2) 0.032(2) 0.034(3) 0.0137(17) 0.006(2) 0.0194(17)
C15B 0.046(2) 0.0331(18) 0.024(2) 0.0144(16) 0.010(2) 0.0246(17)
C16B 0.040(3) 0.049(2) 0.047(3) 0.017(2) 0.010(2) 0.024(2)
C17B 0.047(3) 0.047(3) 0.051(4) 0.006(3) 0.013(3) 0.021(2)
C18B 0.075(4) 0.120(5) 0.083(4) 0.053(4) 0.045(3) 0.049(4)
C19B 0.066(4) 0.115(6) 0.079(5) 0.021(5) 0.025(4) 0.030(4)
C20B 0.034(2) 0.037(2) 0.048(3) 0.019(2) 0.021(2) 0.0196(18)
O21B 0.0615(17) 0.0614(16) 0.101(3) 0.0391(17) 0.0394(19) 0.0494(13)
C21B 0.040(3) 0.044(3) 0.064(3) 0.024(2) 0.027(2) 0.022(2)
O22B 0.101(2) 0.075(2) 0.103(3) 0.040(2) 0.073(2) 0.0657(17)
C22B 0.062(3) 0.044(3) 0.079(4) 0.025(2) 0.048(3) 0.036(2)
O23B 0.102(3) 0.062(2) 0.052(2) 0.0254(16) 0.0531(19) 0.0446(18)
C23B 0.058(3) 0.042(2) 0.056(3) 0.024(2) 0.036(3) 0.024(2)
C24B 0.055(3) 0.031(2) 0.053(3) 0.021(2) 0.031(2) 0.024(2)
C25B 0.042(2) 0.034(2) 0.044(3) 0.0150(19) 0.024(2) 0.0245(18)
C26B 0.088(3) 0.046(2) 0.060(3) 0.0370(19) 0.044(3) 0.040(2)
C27B 0.124(4) 0.063(3) 0.082(4) 0.050(2) 0.058(3) 0.063(3)
C30B 0.071(3) 0.0430(19) 0.037(2) 0.0267(17) 0.027(2) 0.0383(19)
O31B 0.129(3) 0.0851(19) 0.053(2) 0.0420(15) 0.0603(19) 0.0759(18)
C31B 0.084(3) 0.060(2) 0.040(3) 0.0308(19) 0.032(2) 0.050(2)
O32B 0.149(4) 0.095(3) 0.028(2) 0.0166(19) 0.023(2) 0.069(3)
C32B 0.112(4) 0.073(3) 0.026(3) 0.023(2) 0.026(3) 0.064(3)
O33B 0.082(3) 0.066(2) 0.037(2) 0.0122(17) -0.003(2) 0.0368(18)
C33B 0.080(3) 0.050(2) 0.040(3) 0.0255(19) 0.015(3) 0.043(2)
C34B 0.074(3) 0.0518(19) 0.034(2) 0.0282(16) 0.022(2) 0.0497(17)
C35B 0.065(3) 0.0367(18) 0.032(2) 0.0204(16) 0.020(2) 0.0356(18)
C36B 0.071(3) 0.052(2) 0.038(3) 0.0203(19) 0.019(2) 0.0468(19)
C37B 0.103(3) 0.060(2) 0.054(3) 0.032(2) 0.033(3) 0.063(2)
C40B 0.045(2) 0.0399(18) 0.040(2) 0.0247(16) 0.0238(19) 0.0335(16)
O41B 0.0516(18) 0.0701(18) 0.039(2) 0.0172(15) 0.0013(17) 0.0361(15)
C41B 0.047(2) 0.050(2) 0.039(3) 0.0201(19) 0.014(2) 0.0330(19)
C42B 0.040(3) 0.035(2) 0.050(3) 0.015(2) 0.009(3) 0.011(2)
O42B 0.061(3) 0.058(2) 0.076(3) 0.026(2) -0.003(2) 0.006(2)
O43B 0.065(2) 0.0483(15) 0.062(2) 0.0365(14) 0.0243(18) 0.0258(15)
C43B 0.048(3) 0.043(2) 0.047(3) 0.0272(19) 0.020(2) 0.0258(19)
C44B 0.036(2) 0.0338(19) 0.036(2) 0.0171(17) 0.0210(19) 0.0226(16)
C45B 0.033(2) 0.0315(18) 0.030(2) 0.0173(16) 0.0156(19) 0.0200(16)
C46B 0.046(3) 0.037(2) 0.034(2) 0.0178(18) 0.016(2) 0.0211(19)
C47B 0.049(3) 0.040(2) 0.031(3) 0.0142(19) 0.013(2) 0.023(2)
C48B 0.057(3) 0.062(2) 0.038(3) 0.029(2) 0.019(2) 0.038(2)
C49B 0.066(3) 0.085(3) 0.044(3) 0.036(2) 0.021(3) 0.049(2)
C01C 0.063(3) 0.0354(19) 0.043(3) 0.0246(17) 0.026(2) 0.0321(18)
C02C 0.038(2) 0.062(2) 0.053(3) 0.0434(18) 0.026(2) 0.0310(18)
C03C 0.056(3) 0.042(2) 0.031(2) 0.0196(18) 0.023(2) 0.0296(19)
C04C 0.035(2) 0.048(2) 0.036(2) 0.0269(17) 0.0151(19) 0.0258(17)
C10C 0.041(3) 0.036(2) 0.020(2) 0.0157(16) 0.007(2) 0.0165(18)
O11C 0.0461(18) 0.070(2) 0.050(2) 0.0252(16) 0.0242(16) 0.0293(15)
C11C 0.047(3) 0.044(2) 0.029(2) 0.0186(18) 0.012(2) 0.020(2)
C12C 0.054(3) 0.046(2) 0.032(2) 0.0243(19) 0.017(2) 0.016(2)
O12C 0.067(3) 0.059(2) 0.075(2) 0.0425(17) 0.033(2) 0.008(2)
O13C 0.093(3) 0.0399(14) 0.0524(19) 0.0319(13) 0.0112(19) 0.0276(16)
C13C 0.059(3) 0.039(2) 0.033(2) 0.0236(17) 0.014(2) 0.025(2)
C14C 0.050(3) 0.0330(19) 0.024(2) 0.0174(16) 0.011(2) 0.0205(18)
C15C 0.037(2) 0.0352(19) 0.025(2) 0.0202(16) 0.0118(19) 0.0160(18)
C16C 0.076(3) 0.053(2) 0.047(3) 0.0325(19) 0.037(2) 0.044(2)
C17C 0.170(4) 0.127(3) 0.109(3) 0.101(2) 0.115(3) 0.118(3)
C18C 0.120(5) 0.105(4) 0.116(5) 0.075(3) 0.075(4) 0.076(3)
C19C 0.138(6) 0.152(6) 0.086(5) 0.057(4) 0.047(5) 0.091(5)
C20C 0.051(2) 0.0450(19) 0.044(2) 0.0311(17) 0.030(2) 0.0343(17)
O21C 0.100(2) 0.0477(14) 0.085(2) 0.0499(13) 0.047(2) 0.0458(15)
C21C 0.064(3) 0.057(2) 0.063(3) 0.0446(19) 0.038(2) 0.0441(19)
O22C 0.131(3) 0.1161(17) 0.127(2) 0.1023(15) 0.072(2) 0.0948(17)
C22C 0.081(3) 0.084(2) 0.081(3) 0.0720(19) 0.051(2) 0.063(2)
O23C 0.082(2) 0.1155(18) 0.068(2) 0.0686(14) 0.0353(17) 0.0712(15)
C23C 0.055(3) 0.072(2) 0.058(3) 0.0473(19) 0.032(2) 0.0449(19)
C24C 0.046(2) 0.063(2) 0.058(3) 0.0451(18) 0.033(2) 0.0430(17)
C25C 0.046(2) 0.0618(18) 0.056(2) 0.0476(16) 0.0349(19) 0.0449(15)
C26C 0.044(3) 0.069(2) 0.061(3) 0.047(2) 0.031(2) 0.035(2)
C27C 0.073(3) 0.115(3) 0.086(4) 0.071(3) 0.044(3) 0.059(3)
C28C 0.090(4) 0.120(4) 0.107(4) 0.079(3) 0.061(3) 0.066(3)
C29C 0.087(6) 0.146(6) 0.135(6) 0.095(4) 0.043(5) 0.031(5)
C30C 0.032(3) 0.049(2) 0.043(3) 0.0294(19) 0.013(2) 0.014(2)
O31C 0.072(2) 0.0910(18) 0.069(2) 0.0606(14) 0.0072(19) 0.0378(18)
C31C 0.041(3) 0.067(3) 0.049(3) 0.043(2) 0.006(2) 0.017(2)
C32C 0.064(3) 0.069(3) 0.033(3) 0.029(2) 0.019(3) 0.030(3)
O32C 0.126(4) 0.113(3) 0.038(2) 0.0457(18) 0.021(2) 0.053(3)
O33C 0.086(3) 0.073(2) 0.038(2) 0.0209(17) 0.0317(19) 0.0377(19)
C33C 0.054(3) 0.054(3) 0.041(3) 0.027(2) 0.019(3) 0.024(2)
C34C 0.040(3) 0.040(2) 0.035(2) 0.0221(18) 0.015(2) 0.015(2)
C35C 0.038(3) 0.046(2) 0.037(2) 0.0278(18) 0.020(2) 0.019(2)
C36C 0.057(3) 0.044(2) 0.047(3) 0.0293(19) 0.028(2) 0.028(2)
C37C 0.072(3) 0.053(2) 0.054(3) 0.031(2) 0.034(3) 0.038(2)
C38C 0.072(3) 0.056(2) 0.060(3) 0.039(2) 0.036(3) 0.036(2)
C39C 0.084(4) 0.068(3) 0.082(4) 0.052(2) 0.039(3) 0.037(3)
C40C 0.050(3) 0.0322(19) 0.037(2) 0.0216(17) 0.020(2) 0.0228(18)
O41C 0.095(2) 0.0628(19) 0.0391(19) 0.0217(15) 0.0376(18) 0.0444(17)
C41C 0.063(3) 0.047(2) 0.038(2) 0.0256(18) 0.032(2) 0.0363(19)
O42C 0.095(2) 0.088(2) 0.077(2) 0.0458(18) 0.0673(18) 0.0618(17)
C42C 0.070(3) 0.062(2) 0.050(3) 0.0378(19) 0.045(2) 0.046(2)
O43C 0.0515(18) 0.0669(17) 0.083(2) 0.0462(16) 0.0416(17) 0.0377(14)
C43C 0.048(2) 0.058(2) 0.063(3) 0.0434(19) 0.035(2) 0.0358(19)
C44C 0.052(2) 0.0416(18) 0.046(2) 0.0329(16) 0.029(2) 0.0343(16)
C45C 0.045(2) 0.0378(18) 0.036(2) 0.0265(15) 0.0244(19) 0.0282(16)
C46C 0.043(2) 0.052(2) 0.041(2) 0.0309(17) 0.020(2) 0.0304(18)
C47C 0.054(3) 0.061(2) 0.045(3) 0.0371(18) 0.026(2) 0.0389(19)
C48C 0.056(3) 0.052(2) 0.043(3) 0.0319(18) 0.019(2) 0.030(2)
C49C 0.072(3) 0.060(2) 0.059(3) 0.041(2) 0.026(3) 0.039(2)
O1A 0.105(3) 0.078(2) 0.134(4) 0.050(3) 0.028(3) 0.049(2)
C1A 0.112(6) 0.052(3) 0.081(4) 0.035(3) 0.015(4) 0.030(3)
O2A 0.100(3) 0.079(2) 0.089(3) 0.0473(19) 0.045(2) 0.0594(18)
C2A 0.156(6) 0.077(4) 0.094(5) 0.037(4) 0.079(4) 0.063(4)
C3A 0.102(6) 0.075(4) 0.088(5) 0.036(4) 0.029(5) 0.033(4)
C4A 0.126(9) 0.187(8) 0.260(13) 0.140(8) 0.062(9) 0.068(7)
O1B 0.091(2) 0.092(2) 0.082(2) 0.0613(16) 0.0555(19) 0.0606(17)
C1B 0.063(3) 0.068(2) 0.060(3) 0.041(2) 0.040(2) 0.047(2)
O2B 0.064(2) 0.0602(17) 0.058(2) 0.0370(15) 0.0254(18) 0.0322(15)
C2B 0.086(4) 0.123(4) 0.063(4) 0.051(3) 0.033(3) 0.072(3)
C3B 0.079(4) 0.074(4) 0.078(4) 0.037(3) 0.037(3) 0.034(3)
C4B 0.115(5) 0.079(5) 0.128(6) 0.048(4) 0.082(4) 0.040(4)
C4 0.076(9) 0.058(6) 0.072(8) 0.030(6) -0.002(7) 0.019(6)
Cl41 0.137(4) 0.110(2) 0.094(2) 0.0646(18) -0.017(3) 0.026(3)
Cl42 0.086(3) 0.145(2) 0.126(2) 0.1006(18) 0.033(2) 0.045(2)
Cl43 0.0905(18) 0.0730(14) 0.0767(19) 0.0396(13) 0.0400(16) 0.0552(13)
O01W 0.058(3) 0.092(2) 0.0413(19) 0.0429(16) 0.0007(18) 0.013(2)

loop_
_atom_type_symbol
_atom_type_description
_atom_type_scat_dispersion_real
_atom_type_scat_dispersion_imag
_atom_type_scat_source
C C 0.0181 0.0091 'International Tables Vol C Tables 4.2.6.8 and 6.1.1.4'
H H 0.0000 0.0000 'International Tables Vol C Tables 4.2.6.8 and 6.1.1.4'
O O 0.0492 0.0322 'International Tables Vol C Tables 4.2.6.8 and 6.1.1.4'
Cl Cl 0.3639 0.7018 'International Tables Vol C Tables 4.2.6.8 and 6.1.1.4'

loop_
_geom_angle_atom_site_label_1
_geom_angle_atom_site_label_2
_geom_angle_atom_site_label_3
_geom_angle
_geom_angle_site_symmetry_1
_geom_angle_site_symmetry_3
_geom_angle_publ_flag
C14A C01A C20A 110.5(6) . . ?
C14A C01A C16A 114.7(4) . . ?
C20A C01A C16A 112.5(5) . . ?
C14A C01A H01A 106.2 . . ?
C20A C01A H01A 106.2 . . ?
C16A C01A H01A 106.2 . . ?
C30A C02A C24A 110.6(6) . . ?
C30A C02A C26A 113.5(5) . . ?
C24A C02A C26A 112.1(6) . . ?
C30A C02A H02A 106.7 . . ?
C24A C02A H02A 106.7 . . ?
C26A C02A H02A 106.7 . . ?
C34A C03A C40A 111.0(5) . . ?
C34A C03A C36A 112.0(6) . . ?
C40A C03A C36A 112.7(4) . . ?
C34A C03A H03A 106.9 . . ?
C40A C03A H03A 106.9 . . ?
C36A C03A H03A 106.9 . . ?
C44A C04A C10A 111.3(4) . . ?
C44A C04A C46A 112.8(5) . . ?
C10A C04A C46A 111.9(6) . . ?
C44A C04A H04A 106.8 . . ?
C10A C04A H04A 106.8 . . ?
C46A C04A H04A 106.8 . . ?
C15A C10A C11A 118.4(5) . . ?
C15A C10A C04A 122.6(6) . . ?
C11A C10A C04A 118.9(6) . . ?
C11A O11A H11A 109.5 . . ?
O11A C11A C12A 119.5(6) . . ?
O11A C11A C10A 121.7(6) . . ?
C12A C11A C10A 118.9(7) . . ?
C11A C12A C13A 122.0(6) . . ?
C11A C12A O12A 121.3(7) . . ?
C13A C12A O12A 116.7(6) . . ?
C12A O12A H12A 109.5 . . ?
C13A O13A H13A 109.5 . . ?
C12A C13A O13A 119.4(6) . . ?
C12A C13A C14A 119.6(6) . . ?
O13A C13A C14A 121.0(6) . . ?
C15A C14A C13A 118.3(6) . . ?
C15A C14A C01A 121.8(6) . . ?
C13A C14A C01A 119.9(5) . . ?
C14A C15A C10A 122.8(6) . . ?
C14A C15A H15A 118.6 . . ?
C10A C15A H15A 118.6 . . ?
C17A C16A C01A 113.6(5) . . ?
C17A C16A H16A 108.8 . . ?
C01A C16A H16A 108.8 . . ?
C17A C16A H16B 108.8 . . ?
C01A C16A H16B 108.8 . . ?
H16A C16A H16B 107.7 . . ?
C18A C17A C16A 114.6(5) . . ?
C18A C17A H17A 108.6 . . ?
C16A C17A H17A 108.6 . . ?
C18A C17A H17B 108.6 . . ?
C16A C17A H17B 108.6 . . ?
H17A C17A H17B 107.6 . . ?
C17A C18A C19A 113.3(6) . . ?
C17A C18A H18A 108.9 . . ?
C19A C18A H18A 108.9 . . ?
C17A C18A H18B 108.9 . . ?
C19A C18A H18B 108.9 . . ?
H18A C18A H18B 107.7 . . ?
C18A C19A H19A 109.5 . . ?
C18A C19A H19B 109.5 . . ?
H19A C19A H19B 109.5 . . ?
C18A C19A H19C 109.5 . . ?
H19A C19A H19C 109.5 . . ?
H19B C19A H19C 109.5 . . ?
C25A C20A C21A 117.7(5) . . ?
C25A C20A C01A 122.0(4) . . ?
C21A C20A C01A 120.2(6) . . ?
C21A O21A H21A 109.5 . . ?
O21A C21A C22A 117.4(5) . . ?
O21A C21A C20A 121.8(5) . . ?
C22A C21A C20A 120.8(7) . . ?
C22A O22A H22A 109.5 . . ?
O22A C22A C21A 121.6(7) . . ?
O22A C22A C23A 118.4(6) . . ?
C21A C22A C23A 120.0(5) . . ?
C23A O23A H23A 109.5 . . ?
C22A C23A C24A 121.1(5) . . ?
C22A C23A O23A 117.8(5) . . ?
C24A C23A O23A 121.0(7) . . ?
C25A C24A C23A 116.9(6) . . ?
C25A C24A C02A 123.3(5) . . ?
C23A C24A C02A 119.8(5) . . ?
C20A C25A C24A 123.5(5) . . ?
C20A C25A H25A 118.3 . . ?
C24A C25A H25A 118.3 . . ?
C27A C26A C02A 112.5(5) . . ?
C27A C26A H26A 109.1 . . ?
C02A C26A H26A 109.1 . . ?
C27A C26A H26B 109.1 . . ?
C02A C26A H26B 109.1 . . ?
H26A C26A H26B 107.8 . . ?
C28A C27A C26A 116.3(6) . . ?
C28A C27A H27A 108.2 . . ?
C26A C27A H27A 108.2 . . ?
C28A C27A H27B 108.2 . . ?
C26A C27A H27B 108.2 . . ?
H27A C27A H27B 107.4 . . ?
C27A C28A C29A 111.6(9) . . ?
C27A C28A H28A 109.3 . . ?
C29A C28A H28A 109.3 . . ?
C27A C28A H28B 109.3 . . ?
C29A C28A H28B 109.3 . . ?
H28A C28A H28B 108.0 . . ?
C28A C29A H29A 109.5 . . ?
C28A C29A H29B 109.5 . . ?
H29A C29A H29B 109.5 . . ?
C28A C29A H29C 109.5 . . ?
H29A C29A H29C 109.5 . . ?
H29B C29A H29C 109.5 . . ?
C35A C30A C31A 117.4(7) . . ?
C35A C30A C02A 122.8(5) . . ?
C31A C30A C02A 119.7(5) . . ?
C31A O31A H31A 109.5 . . ?
C32A C31A O31A 119.9(6) . . ?
C32A C31A C30A 119.8(5) . . ?
O31A C31A C30A 120.3(7) . . ?
C32A O32A H32A 109.5 . . ?
C31A C32A O32A 117.9(5) . . ?
C31A C32A C33A 121.7(6) . . ?
O32A C32A C33A 120.3(8) . . ?
C33A O33A H33A 109.5 . . ?
O33A C33A C32A 119.2(6) . . ?
O33A C33A C34A 121.2(5) . . ?
C32A C33A C34A 119.6(7) . . ?
C35A C34A C33A 117.4(5) . . ?
C35A C34A C03A 123.0(5) . . ?
C33A C34A C03A 119.6(6) . . ?
C30A C35A C34A 124.1(5) . . ?
C30A C35A H35A 117.9 . . ?
C34A C35A H35A 117.9 . . ?
C37A C36A C03A 115.1(6) . . ?
C37A C36A H36A 108.5 . . ?
C03A C36A H36A 108.5 . . ?
C37A C36A H36B 108.5 . . ?
C03A C36A H36B 108.5 . . ?
H36A C36A H36B 107.5 . . ?
C38A C37A C36A 114.8(5) . . ?
C38A C37A H37A 108.6 . . ?
C36A C37A H37A 108.6 . . ?
C38A C37A H37B 108.6 . . ?
C36A C37A H37B 108.6 . . ?
H37A C37A H37B 107.5 . . ?
C37A C38A C39A 113.0(6) . . ?
C37A C38A H38A 109.0 . . ?
C39A C38A H38A 109.0 . . ?
C37A C38A H38B 109.0 . . ?
C39A C38A H38B 109.0 . . ?
H38A C38A H38B 107.8 . . ?
C38A C39A H39A 109.5 . . ?
C38A C39A H39B 109.5 . . ?
H39A C39A H39B 109.5 . . ?
C38A C39A H39C 109.5 . . ?
H39A C39A H39C 109.5 . . ?
H39B C39A H39C 109.5 . . ?
C45A C40A C41A 117.9(6) . . ?
C45A C40A C03A 121.6(6) . . ?
C41A C40A C03A 120.5(6) . . ?
C41A O41A H41A 109.5 . . ?
C42A C41A O41A 118.0(7) . . ?
C42A C41A C40A 120.3(6) . . ?
O41A C41A C40A 121.7(6) . . ?
C41A C42A O42A 121.4(7) . . ?
C41A C42A C43A 121.2(7) . . ?
O42A C42A C43A 117.4(6) . . ?
C42A O42A H42A 109.5 . . ?
C43A O43A H43A 109.5 . . ?
O43A C43A C44A 121.4(6) . . ?
O43A C43A C42A 118.2(7) . . ?
C44A C43A C42A 120.4(6) . . ?
C43A C44A C45A 117.1(6) . . ?
C43A C44A C04A 120.6(6) . . ?
C45A C44A C04A 122.3(6) . . ?
C40A C45A C44A 123.1(7) . . ?
C40A C45A H45A 118.4 . . ?
C44A C45A H45A 118.4 . . ?
C47A C46A C04A 114.4(7) . . ?
C47A C46A H46A 108.7 . . ?
C04A C46A H46A 108.7 . . ?
C47A C46A H46B 108.7 . . ?
C04A C46A H46B 108.7 . . ?
H46A C46A H46B 107.6 . . ?
C46A C47A C48A 114.5(7) . . ?
C46A C47A H47A 108.6 . . ?
C48A C47A H47A 108.6 . . ?
C46A C47A H47B 108.6 . . ?
C48A C47A H47B 108.6 . . ?
H47A C47A H47B 107.6 . . ?
C47A C48A C49A 112.7(8) . . ?
C47A C48A H48A 109.1 . . ?
C49A C48A H48A 109.1 . . ?
C47A C48A H48B 109.1 . . ?
C49A C48A H48B 109.1 . . ?
H48A C48A H48B 107.8 . . ?
C48A C49A H49A 109.5 . . ?
C48A C49A H49B 109.5 . . ?
H49A C49A H49B 109.5 . . ?
C48A C49A H49C 109.5 . . ?
H49A C49A H49C 109.5 . . ?
H49B C49A H49C 109.5 . . ?
C14B C01B C20B 111.3(4) . . ?
C14B C01B C16B 112.6(5) . . ?
C20B C01B C16B 113.4(6) . . ?
C14B C01B H01B 106.3 . . ?
C20B C01B H01B 106.3 . . ?
C16B C01B H01B 106.3 . . ?
C24B C02B C30B 110.3(5) . . ?
C24B C02B C26B 113.0(4) . . ?
C30B C02B C26B 113.4(5) . . ?
C24B C02B H02B 106.5 . . ?
C30B C02B H02B 106.5 . . ?
C26B C02B H02B 106.5 . . ?
C34B C03B C40B 110.8(5) . . ?
C34B C03B C36B 112.2(4) . . ?
C40B C03B C36B 113.1(4) . . ?
C34B C03B H03B 106.8 . . ?
C40B C03B H03B 106.8 . . ?
C36B C03B H03B 106.8 . . ?
C44B C04B C10B 109.6(4) . . ?
C44B C04B C46B 112.7(5) . . ?
C10B C04B C46B 113.3(4) . . ?
C44B C04B H04B 106.9 . . ?
C10B C04B H04B 106.9 . . ?
C46B C04B H04B 106.9 . . ?
C11B C10B C15B 118.3(6) . . ?
C11B C10B C04B 119.8(5) . . ?
C15B C10B C04B 121.8(5) . . ?
C11B O11B H11B 109.5 . . ?
C10B C11B O11B 121.8(6) . . ?
C10B C11B C12B 119.8(5) . . ?
O11B C11B C12B 118.4(6) . . ?
C12B O12B H12B 109.5 . . ?
C13B C12B O12B 118.7(6) . . ?
C13B C12B C11B 120.6(6) . . ?
O12B C12B C11B 120.7(6) . . ?
C13B O13B H13B 109.5 . . ?
O13B C13B C12B 116.8(6) . . ?
O13B C13B C14B 122.3(5) . . ?
C12B C13B C14B 120.8(6) . . ?
C13B C14B C15B 117.0(5) . . ?
C13B C14B C01B 120.0(6) . . ?
C15B C14B C01B 122.9(6) . . ?
C10B C15B C14B 123.4(6) . . ?
C10B C15B H15B 118.3 . . ?
C14B C15B H15B 118.3 . . ?
C01B C16B C17B 114.0(5) . . ?
C01B C16B H16C 108.8 . . ?
C17B C16B H16C 108.8 . . ?
C01B C16B H16D 108.8 . . ?
C17B C16B H16D 108.8 . . ?
H16C C16B H16D 107.7 . . ?
C18B C17B C16B 113.0(7) . . ?
C18B C17B H17C 109.0 . . ?
C16B C17B H17C 109.0 . . ?
C18B C17B H17D 109.0 . . ?
C16B C17B H17D 109.0 . . ?
H17C C17B H17D 107.8 . . ?
C17B C18B C19B 112.4(9) . . ?
C17B C18B H18C 109.1 . . ?
C19B C18B H18C 109.1 . . ?
C17B C18B H18D 109.1 . . ?
C19B C18B H18D 109.1 . . ?
H18C C18B H18D 107.9 . . ?
C18B C19B H19D 109.5 . . ?
C18B C19B H19E 109.5 . . ?
H19D C19B H19E 109.5 . . ?
C18B C19B H19F 109.5 . . ?
H19D C19B H19F 109.5 . . ?
H19E C19B H19F 109.5 . . ?
C25B C20B C21B 117.9(6) . . ?
C25B C20B C01B 122.2(6) . . ?
C21B C20B C01B 119.9(7) . . ?
C21B O21B H21B 109.5 . . ?
O21B C21B C22B 119.4(6) . . ?
O21B C21B C20B 121.4(6) . . ?
C22B C21B C20B 119.3(7) . . ?
C22B O22B H22B 109.5 . . ?
C23B C22B C21B 121.1(6) . . ?
C23B C22B O22B 118.7(7) . . ?
C21B C22B O22B 120.3(8) . . ?
C23B O23B H23B 109.5 . . ?
C24B C23B C22B 120.8(7) . . ?
C24B C23B O23B 120.5(7) . . ?
C22B C23B O23B 118.7(6) . . ?
C23B C24B C25B 117.4(7) . . ?
C23B C24B C02B 121.1(6) . . ?
C25B C24B C02B 121.6(6) . . ?
C20B C25B C24B 123.5(6) . . ?
C20B C25B H25B 118.2 . . ?
C24B C25B H25B 118.2 . . ?
C27B C26B C02B 114.1(4) . . ?
C27B C26B H26E 108.7 . . ?
C02B C26B H26E 108.7 . . ?
C27B C26B H26F 108.7 . . ?
C02B C26B H26F 108.7 . . ?
H26E C26B H26F 107.6 . . ?
C28B C27B C28' 115.6(6) . . ?
C28B C27B C26B 109.2(5) . . ?
C28' C27B C26B 122.7(5) . . ?
C28B C27B H27C 109.8 . . ?
C28' C27B H27C 21.7 . . ?
C26B C27B H27C 109.8 . . ?
C28B C27B H27D 109.8 . . ?
C28' C27B H27D 86.9 . . ?
C26B C27B H27D 109.8 . . ?
H27C C27B H27D 108.3 . . ?
C28B C27B H27E 10.6 . . ?
C28' C27B H27E 108.6 . . ?
C26B C27B H27E 109.3 . . ?
H27C C27B H27E 100.4 . . ?
H27D C27B H27E 118.7 . . ?
C28B C27B H27F 94.5 . . ?
C28' C27B H27F 103.9 . . ?
C26B C27B H27F 106.3 . . ?
H27C C27B H27F 125.6 . . ?
H27D C27B H27F 19.0 . . ?
H27E C27B H27F 104.4 . . ?
C27B C28B C29B 108.0(7) . . ?
C27B C28B H27E 17.5 . . ?
C29B C28B H27E 104.1 . . ?
C27B C28B H28C 110.1 . . ?
C29B C28B H28C 110.1 . . ?
H27E C28B H28C 96.5 . . ?
C27B C28B H28D 110.1 . . ?
C29B C28B H28D 110.1 . . ?
H27E C28B H28D 126.3 . . ?
H28C C28B H28D 108.4 . . ?
C28B C29B H29D 109.5 . . ?
C28B C29B H29E 109.5 . . ?
H29D C29B H29E 109.5 . . ?
C28B C29B H29F 109.5 . . ?
H29D C29B H29F 109.5 . . ?
H29E C29B H29F 109.5 . . ?
C27B C28' C29' 117.6(8) . . ?
C27B C28' H28E 107.9 . . ?
C29' C28' H28E 107.9 . . ?
C27B C28' H28F 107.9 . . ?
C29' C28' H28F 107.9 . . ?
H28E C28' H28F 107.2 . . ?
C28' C29' H29G 109.5 . . ?
C28' C29' H29H 109.5 . . ?
H29G C29' H29H 109.5 . . ?
C28' C29' H29I 109.5 . . ?
H29G C29' H29I 109.5 . . ?
H29H C29' H29I 109.5 . . ?
C31B C30B C35B 117.4(5) . . ?
C31B C30B C02B 121.1(6) . . ?
C35B C30B C02B 121.5(4) . . ?
C31B O31B H31B 109.5 . . ?
C32B C31B C30B 121.0(6) . . ?
C32B C31B O31B 116.4(5) . . ?
C30B C31B O31B 122.5(5) . . ?
C32B O32B H32B 109.5 . . ?
C31B C32B O32B 122.0(7) . . ?
C31B C32B C33B 121.3(5) . . ?
O32B C32B C33B 116.8(6) . . ?
C33B O33B H33B 109.5 . . ?
O33B C33B C34B 121.4(6) . . ?
O33B C33B C32B 119.8(5) . . ?
C34B C33B C32B 118.7(5) . . ?
C35B C34B C33B 117.9(6) . . ?
C35B C34B C03B 122.5(4) . . ?
C33B C34B C03B 119.5(5) . . ?
C30B C35B C34B 123.6(4) . . ?
C30B C35B H35B 118.2 . . ?
C34B C35B H35B 118.2 . . ?
C37B C36B C03B 113.8(4) . . ?
C37B C36B H36E 108.8 . . ?
C03B C36B H36E 108.8 . . ?
C37B C36B H36F 108.8 . . ?
C03B C36B H36F 108.8 . . ?
H36E C36B H36F 107.7 . . ?
C38' C37B C36B 111.5(4) . . ?
C38' C37B C38B 126.3(6) . . ?
C36B C37B C38B 111.3(5) . . ?
C38' C37B H37C 85.0 . . ?
C36B C37B H37C 109.4 . . ?
C38B C37B H37C 109.4 . . ?
C38' C37B H37D 24.3 . . ?
C36B C37B H37D 109.4 . . ?
C38B C37B H37D 109.4 . . ?
H37C C37B H37D 108.0 . . ?
C38' C37B H37E 108.7 . . ?
C36B C37B H37E 111.5 . . ?
C38B C37B H37E 23.4 . . ?
H37C C37B H37E 127.4 . . ?
H37D C37B H37E 88.1 . . ?
C38' C37B H37F 108.3 . . ?
C36B C37B H37F 109.0 . . ?
C38B C37B H37F 86.5 . . ?
H37C C37B H37F 25.7 . . ?
H37D C37B H37F 128.7 . . ?
H37E C37B H37F 107.8 . . ?
C37B C38B C39B 117.6(6) . . ?
C37B C38B H37E 30.5 . . ?
C39B C38B H37E 113.6 . . ?
C37B C38B H38C 107.9 . . ?
C39B C38B H38C 107.9 . . ?
H37E C38B H38C 81.7 . . ?
C37B C38B H38D 107.9 . . ?
C39B C38B H38D 107.9 . . ?
H37E C38B H38D 132.3 . . ?
H38C C38B H38D 107.2 . . ?
C38B C39B H39D 109.5 . . ?
C38B C39B H39E 109.5 . . ?
H39D C39B H39E 109.5 . . ?
C38B C39B H39F 109.5 . . ?
H39D C39B H39F 109.5 . . ?
H39E C39B H39F 109.5 . . ?
C37B C38' C39' 117.7(6) . . ?
C37B C38' H38E 107.9 . . ?
C39' C38' H38E 107.9 . . ?
C37B C38' H38F 107.9 . . ?
C39' C38' H38F 107.9 . . ?
H38E C38' H38F 107.2 . . ?
C38' C39' H39G 109.5 . . ?
C38' C39' H39H 109.5 . . ?
H39G C39' H39H 109.5 . . ?
C38' C39' H39I 109.5 . . ?
H39G C39' H39I 109.5 . . ?
H39H C39' H39I 109.5 . . ?
C45B C40B C41B 118.4(6) . . ?
C45B C40B C03B 121.7(4) . . ?
C41B C40B C03B 119.9(5) . . ?
C41B O41B H41B 109.5 . . ?
O41B C41B C42B 117.9(4) . . ?
O41B C41B C40B 122.1(6) . . ?
C42B C41B C40B 119.9(5) . . ?
C41B C42B O42B 120.2(6) . . ?
C41B C42B C43B 121.0(5) . . ?
O42B C42B C43B 118.8(7) . . ?
C42B O42B H42B 109.5 . . ?
C43B O43B H43B 109.5 . . ?
O43B C43B C42B 117.4(4) . . ?
O43B C43B C44B 122.4(5) . . ?
C42B C43B C44B 120.2(6) . . ?
C45B C44B C43B 117.9(5) . . ?
C45B C44B C04B 122.1(4) . . ?
C43B C44B C04B 120.0(6) . . ?
C40B C45B C44B 122.6(4) . . ?
C40B C45B H45B 118.7 . . ?
C44B C45B H45B 118.7 . . ?
C04B C46B C47B 114.1(6) . . ?
C04B C46B H46C 108.7 . . ?
C47B C46B H46C 108.7 . . ?
C04B C46B H46D 108.7 . . ?
C47B C46B H46D 108.7 . . ?
H46C C46B H46D 107.6 . . ?
C48B C47B C46B 114.5(4) . . ?
C48B C47B H47C 108.6 . . ?
C46B C47B H47C 108.6 . . ?
C48B C47B H47D 108.6 . . ?
C46B C47B H47D 108.6 . . ?
H47C C47B H47D 107.6 . . ?
C47B C48B C49B 112.2(4) . . ?
C47B C48B H48C 109.2 . . ?
C49B C48B H48C 109.2 . . ?
C47B C48B H48D 109.2 . . ?
C49B C48B H48D 109.2 . . ?
H48C C48B H48D 107.9 . . ?
C48B C49B H49D 109.5 . . ?
C48B C49B H49E 109.5 . . ?
H49D C49B H49E 109.5 . . ?
C48B C49B H49F 109.5 . . ?
H49D C49B H49F 109.5 . . ?
H49E C49B H49F 109.5 . . ?
C14C C01C C20C 110.9(5) . . ?
C14C C01C C16C 112.0(6) . . ?
C20C C01C C16C 114.1(4) . . ?
C14C C01C H01C 106.5 . . ?
C20C C01C H01C 106.5 . . ?
C16C C01C H01C 106.5 . . ?
C30C C02C C26C 112.4(6) . . ?
C30C C02C C24C 110.4(5) . . ?
C26C C02C C24C 114.4(4) . . ?
C30C C02C H02C 106.3 . . ?
C26C C02C H02C 106.3 . . ?
C24C C02C H02C 106.3 . . ?
C34C C03C C36C 113.7(5) . . ?
C34C C03C C40C 110.1(5) . . ?
C36C C03C C40C 113.8(5) . . ?
C34C C03C H03C 106.2 . . ?
C36C C03C H03C 106.2 . . ?
C40C C03C H03C 106.2 . . ?
C10C C04C C44C 109.6(5) . . ?
C10C C04C C46C 113.4(5) . . ?
C44C C04C C46C 112.2(4) . . ?
C10C C04C H04C 107.1 . . ?
C44C C04C H04C 107.1 . . ?
C46C C04C H04C 107.1 . . ?
C15C C10C C11C 117.0(6) . . ?
C15C C10C C04C 123.0(5) . . ?
C11C C10C C04C 120.0(6) . . ?
C11C O11C H11C 109.5 . . ?
O11C C11C C12C 117.3(5) . . ?
O11C C11C C10C 122.3(6) . . ?
C12C C11C C10C 120.4(6) . . ?
C11C C12C C13C 121.5(6) . . ?
C11C C12C O12C 120.7(7) . . ?
C13C C12C O12C 117.8(6) . . ?
C12C O12C H12C 109.5 . . ?
C13C O13C H13C 109.5 . . ?
O13C C13C C12C 118.2(5) . . ?
O13C C13C C14C 121.4(6) . . ?
C12C C13C C14C 120.3(6) . . ?
C15C C14C C13C 116.5(6) . . ?
C15C C14C C01C 122.4(5) . . ?
C13C C14C C01C 121.1(6) . . ?
C10C C15C C14C 124.3(5) . . ?
C10C C15C H15C 117.9 . . ?
C14C C15C H15C 117.9 . . ?
C17C C16C C01C 111.7(6) . . ?
C17C C16C H16E 109.3 . . ?
C01C C16C H16E 109.3 . . ?
C17C C16C H16F 109.3 . . ?
C01C C16C H16F 109.3 . . ?
H16E C16C H16F 107.9 . . ?
C16C C17C C18C 111.4(8) . . ?
C16C C17C H17E 109.4 . . ?
C18C C17C H17E 109.4 . . ?
C16C C17C H17F 109.4 . . ?
C18C C17C H17F 109.4 . . ?
H17E C17C H17F 108.0 . . ?
C19C C18C C17C 107.8(7) . . ?
C19C C18C H18E 110.1 . . ?
C17C C18C H18E 110.1 . . ?
C19C C18C H18F 110.1 . . ?
C17C C18C H18F 110.1 . . ?
H18E C18C H18F 108.5 . . ?
C18C C19C H19G 109.5 . . ?
C18C C19C H19H 109.5 . . ?
H19G C19C H19H 109.5 . . ?
C18C C19C H19I 109.5 . . ?
H19G C19C H19I 109.5 . . ?
H19H C19C H19I 109.5 . . ?
C21C C20C C25C 117.9(5) . . ?
C21C C20C C01C 120.2(4) . . ?
C25C C20C C01C 121.9(6) . . ?
C21C O21C H21C 109.5 . . ?
O21C C21C C20C 121.5(5) . . ?
O21C C21C C22C 119.0(6) . . ?
C20C C21C C22C 119.5(4) . . ?
C22C O22C H22C 109.5 . . ?
C23C C22C C21C 121.4(7) . . ?
C23C C22C O22C 119.4(6) . . ?
C21C C22C O22C 119.2(4) . . ?
C23C O23C H23C 109.5 . . ?
C24C C23C O23C 122.6(4) . . ?
C24C C23C C22C 120.3(6) . . ?
O23C C23C C22C 117.1(6) . . ?
C23C C24C C25C 118.0(4) . . ?
C23C C24C C02C 119.9(5) . . ?
C25C C24C C02C 122.1(6) . . ?
C24C C25C C20C 122.9(6) . . ?
C24C C25C H25C 118.5 . . ?
C20C C25C H25C 118.5 . . ?
C27C C26C C02C 113.4(6) . . ?
C27C C26C H26C 108.9 . . ?
C02C C26C H26C 108.9 . . ?
C27C C26C H26D 108.9 . . ?
C02C C26C H26D 108.9 . . ?
H26C C26C H26D 107.7 . . ?
C26C C27C C28C 113.0(8) . . ?
C26C C27C H27G 109.0 . . ?
C28C C27C H27G 109.0 . . ?
C26C C27C H27H 109.0 . . ?
C28C C27C H27H 109.0 . . ?
H27G C27C H27H 107.8 . . ?
C27C C28C C29C 111.1(7) . . ?
C27C C28C H28G 109.4 . . ?
C29C C28C H28G 109.4 . . ?
C27C C28C H28H 109.4 . . ?
C29C C28C H28H 109.4 . . ?
H28G C28C H28H 108.0 . . ?
C28C C29C H29J 109.5 . . ?
C28C C29C H29K 109.5 . . ?
H29J C29C H29K 109.5 . . ?
C28C C29C H29L 109.5 . . ?
H29J C29C H29L 109.5 . . ?
H29K C29C H29L 109.5 . . ?
C35C C30C C31C 117.4(6) . . ?
C35C C30C C02C 122.3(5) . . ?
C31C C30C C02C 120.3(7) . . ?
C31C O31C H31C 109.5 . . ?
O31C C31C C32C 119.7(6) . . ?
O31C C31C C30C 120.5(6) . . ?
C32C C31C C30C 119.8(7) . . ?
C33C C32C O32C 121.2(7) . . ?
C33C C32C C31C 121.2(6) . . ?
O32C C32C C31C 117.6(8) . . ?
C32C O32C H32C 109.5 . . ?
C33C O33C H33C 109.5 . . ?
C32C C33C O33C 117.3(6) . . ?
C32C C33C C34C 120.5(6) . . ?
O33C C33C C34C 122.2(7) . . ?
C33C C34C C35C 117.8(7) . . ?
C33C C34C C03C 120.4(6) . . ?
C35C C34C C03C 121.8(5) . . ?
C34C C35C C30C 123.2(6) . . ?
C34C C35C H35C 118.4 . . ?
C30C C35C H35C 118.4 . . ?
C37C C36C C03C 113.7(6) . . ?
C37C C36C H36C 108.8 . . ?
C03C C36C H36C 108.8 . . ?
C37C C36C H36D 108.8 . . ?
C03C C36C H36D 108.8 . . ?
H36C C36C H36D 107.7 . . ?
C36C C37C C38C 113.6(6) . . ?
C36C C37C H37G 108.9 . . ?
C38C C37C H37G 108.9 . . ?
C36C C37C H37H 108.9 . . ?
C38C C37C H37H 108.9 . . ?
H37G C37C H37H 107.7 . . ?
C39C C38C C37C 114.3(6) . . ?
C39C C38C H38G 108.7 . . ?
C37C C38C H38G 108.7 . . ?
C39C C38C H38H 108.7 . . ?
C37C C38C H38H 108.7 . . ?
H38G C38C H38H 107.6 . . ?
C38C C39C H39J 109.5 . . ?
C38C C39C H39K 109.5 . . ?
H39J C39C H39K 109.5 . . ?
C38C C39C H39L 109.5 . . ?
H39J C39C H39L 109.5 . . ?
H39K C39C H39L 109.5 . . ?
C41C C40C C45C 118.4(5) . . ?
C41C C40C C03C 120.1(4) . . ?
C45C C40C C03C 121.4(5) . . ?
C41C O41C H41C 109.5 . . ?
C42C C41C O41C 118.3(5) . . ?
C42C C41C C40C 120.0(5) . . ?
O41C C41C C40C 121.7(5) . . ?
C42C O42C H42C 109.5 . . ?
C41C C42C O42C 121.1(5) . . ?
C41C C42C C43C 121.5(6) . . ?
O42C C42C C43C 117.4(5) . . ?
C43C O43C H43C 109.5 . . ?
O43C C43C C44C 120.5(4) . . ?
O43C C43C C42C 119.5(6) . . ?
C44C C43C C42C 120.0(5) . . ?
C45C C44C C43C 117.0(4) . . ?
C45C C44C C04C 121.9(5) . . ?
C43C C44C C04C 121.1(4) . . ?
C44C C45C C40C 123.1(5) . . ?
C44C C45C H45C 118.5 . . ?
C40C C45C H45C 118.5 . . ?
C47C C46C C04C 112.6(5) . . ?
C47C C46C H46E 109.1 . . ?
C04C C46C H46E 109.1 . . ?
C47C C46C H46F 109.1 . . ?
C04C C46C H46F 109.1 . . ?
H46E C46C H46F 107.8 . . ?
C48C C47C C46C 114.3(5) . . ?
C48C C47C H47E 108.7 . . ?
C46C C47C H47E 108.7 . . ?
C48C C47C H47F 108.7 . . ?
C46C C47C H47F 108.7 . . ?
H47E C47C H47F 107.6 . . ?
C47C C48C C49C 112.7(6) . . ?
C47C C48C H48E 109.1 . . ?
C49C C48C H48E 109.1 . . ?
C47C C48C H48F 109.1 . . ?
C49C C48C H48F 109.1 . . ?
H48E C48C H48F 107.8 . . ?
C48C C49C H49G 109.5 . . ?
C48C C49C H49H 109.5 . . ?
H49G C49C H49H 109.5 . . ?
C48C C49C H49I 109.5 . . ?
H49G C49C H49I 109.5 . . ?
H49H C49C H49I 109.5 . . ?
C1A O1A C3A 111.5(7) . . ?
O2A C1A O1A 124.5(10) . . ?
O2A C1A C2A 128.8(7) . . ?
O1A C1A C2A 106.7(8) . . ?
C1A C2A H2AA 109.5 . . ?
C1A C2A H2AB 109.5 . . ?
H2AA C2A H2AB 109.5 . . ?
C1A C2A H2AC 109.5 . . ?
H2AA C2A H2AC 109.5 . . ?
H2AB C2A H2AC 109.5 . . ?
O1A C3A C4A 103.2(9) . . ?
O1A C3A H3AA 111.1 . . ?
C4A C3A H3AA 111.1 . . ?
O1A C3A H3AB 111.1 . . ?
C4A C3A H3AB 111.1 . . ?
H3AA C3A H3AB 109.1 . . ?
C3A C4A H4AA 109.5 . . ?
C3A C4A H4AB 109.5 . . ?
H4AA C4A H4AB 109.5 . . ?
C3A C4A H4AC 109.5 . . ?
H4AA C4A H4AC 109.5 . . ?
H4AB C4A H4AC 109.5 . . ?
C1B O1B C3B 116.4(6) . . ?
O2B C1B O1B 123.2(5) . . ?
O2B C1B C2B 127.0(6) . . ?
O1B C1B C2B 109.9(6) . . ?
C1B C2B H2BA 109.5 . . ?
C1B C2B H2BB 109.5 . . ?
H2BA C2B H2BB 109.5 . . ?
C1B C2B H2BC 109.5 . . ?
H2BA C2B H2BC 109.5 . . ?
H2BB C2B H2BC 109.5 . . ?
O1B C3B C4B 107.3(8) . . ?
O1B C3B H3BA 110.2 . . ?
C4B C3B H3BA 110.2 . . ?
O1B C3B H3BB 110.2 . . ?
C4B C3B H3BB 110.2 . . ?
H3BA C3B H3BB 108.5 . . ?
C3B C4B H4BA 109.5 . . ?
C3B C4B H4BB 109.5 . . ?
H4BA C4B H4BB 109.5 . . ?
C3B C4B H4BC 109.5 . . ?
H4BA C4B H4BC 109.5 . . ?
H4BB C4B H4BC 109.5 . . ?
Cl12 C1 Cl13 115.1(4) . . ?
Cl12 C1 Cl11 113.4(2) . . ?
Cl13 C1 Cl11 114.0(3) . . ?
Cl12 C1 H1A 104.2 . . ?
Cl13 C1 H1A 104.2 . . ?
Cl11 C1 H1A 104.2 . . ?
Cl23 C2 Cl22 114.2(3) . . ?
Cl23 C2 Cl21 113.4(4) . . ?
Cl22 C2 Cl21 114.1(4) . . ?
Cl23 C2 H2A 104.5 . . ?
Cl22 C2 H2A 104.5 . . ?
Cl21 C2 H2A 104.5 . . ?
Cl32 C3 Cl31 114.0(4) . . ?
Cl32 C3 Cl33 115.1(4) . . ?
Cl31 C3 Cl33 113.2(4) . . ?
Cl32 C3 H3A 104.3 . . ?
Cl31 C3 H3A 104.3 . . ?
Cl33 C3 H3A 104.3 . . ?
Cl15 C1' Cl14 113.4(4) . . ?
Cl15 C1' Cl16 114.9(4) . . ?
Cl14 C1' Cl16 113.9(4) . . ?
Cl15 C1' H1'A 104.4 . . ?
Cl14 C1' H1'A 104.4 . . ?
Cl16 C1' H1'A 104.4 . . ?
Cl26 C2' Cl24 114.7(3) . . ?
Cl26 C2' Cl25 114.6(3) . . ?
Cl24 C2' Cl25 113.6(3) . . ?
Cl26 C2' H2'A 104.1 . . ?
Cl24 C2' H2'A 104.1 . . ?
Cl25 C2' H2'A 104.1 . . ?
Cl36 C3' Cl35 114.8(4) . . ?
Cl36 C3' Cl34 112.4(3) . . ?
Cl35 C3' Cl34 114.9(3) . . ?
Cl36 C3' H3'A 104.4 . . ?
Cl35 C3' H3'A 104.4 . . ?
Cl34 C3' H3'A 104.4 . . ?
Cl41 C4 Cl42 111.3(7) . . ?
Cl41 C4 Cl43 113.7(11) . . ?
Cl42 C4 Cl43 111.3(11) . . ?
Cl41 C4 H4A 106.7 . . ?
Cl42 C4 H4A 106.7 . . ?
Cl43 C4 H4A 106.7 . . ?
Cl44 C4' Cl45 114.1(3) . . ?
Cl44 C4' Cl46 114.7(4) . . ?
Cl45 C4' Cl46 112.8(4) . . ?
Cl44 C4' H4'A 104.6 . . ?
Cl45 C4' H4'A 104.6 . . ?
Cl46 C4' H4'A 104.6 . . ?
Cl47 C4" Cl48 113.0(4) . . ?
Cl47 C4" Cl49 113.5(4) . . ?
Cl48 C4" Cl49 112.5(4) . . ?
Cl47 C4" H4"A 105.7 . . ?
Cl48 C4" H4"A 105.7 . . ?
Cl49 C4" H4"A 105.7 . . ?

loop_
_geom_bond_atom_site_label_1
_geom_bond_atom_site_label_2
_geom_bond_distance
_geom_bond_site_symmetry_2
_geom_bond_publ_flag
C01A C14A 1.510(10) . ?
C01A C20A 1.533(7) . ?
C01A C16A 1.543(9) . ?
C01A H01A 1.0000 . ?
C02A C30A 1.518(10) . ?
C02A C24A 1.525(9) . ?
C02A C26A 1.549(9) . ?
C02A H02A 1.0000 . ?
C03A C34A 1.527(6) . ?
C03A C40A 1.532(9) . ?
C03A C36A 1.547(9) . ?
C03A H03A 1.0000 . ?
C04A C44A 1.524(9) . ?
C04A C10A 1.534(8) . ?
C04A C46A 1.542(9) . ?
C04A H04A 1.0000 . ?
C10A C15A 1.385(9) . ?
C10A C11A 1.397(9) . ?
O11A C11A 1.378(9) . ?
O11A H11A 0.8500 . ?
C11A C12A 1.378(9) . ?
C12A C13A 1.380(10) . ?
C12A O12A 1.400(9) . ?
O12A H12A 0.8500 . ?
O13A C13A 1.383(7) . ?
O13A H13A 0.8500 . ?
C13A C14A 1.389(9) . ?
C14A C15A 1.374(8) . ?
C15A H15A 0.9500 . ?
C16A C17A 1.530(11) . ?
C16A H16A 0.9900 . ?
C16A H16B 0.9900 . ?
C17A C18A 1.465(12) . ?
C17A H17A 0.9900 . ?
C17A H17B 0.9900 . ?
C18A C19A 1.584(15) . ?
C18A H18A 0.9900 . ?
C18A H18B 0.9900 . ?
C19A H19A 0.9800 . ?
C19A H19B 0.9800 . ?
C19A H19C 0.9800 . ?
C20A C25A 1.387(9) . ?
C20A C21A 1.388(7) . ?
O21A C21A 1.371(9) . ?
O21A H21A 0.8500 . ?
C21A C22A 1.380(9) . ?
O22A C22A 1.378(7) . ?
O22A H22A 0.8500 . ?
C22A C23A 1.389(11) . ?
O23A C23A 1.394(7) . ?
O23A H23A 0.8500 . ?
C23A C24A 1.394(8) . ?
C24A C25A 1.387(7) . ?
C25A H25A 0.9500 . ?
C26A C27A 1.509(11) . ?
C26A H26A 0.9900 . ?
C26A H26B 0.9900 . ?
C27A C28A 1.486(12) . ?
C27A H27A 0.9900 . ?
C27A H27B 0.9900 . ?
C28A C29A 1.626(13) . ?
C28A H28A 0.9900 . ?
C28A H28B 0.9900 . ?
C29A H29A 0.9800 . ?
C29A H29B 0.9800 . ?
C29A H29C 0.9800 . ?
C30A C35A 1.375(6) . ?
C30A C31A 1.397(9) . ?
O31A C31A 1.376(6) . ?
O31A H31A 0.8500 . ?
C31A C32A 1.372(11) . ?
O32A C32A 1.384(8) . ?
O32A H32A 0.8500 . ?
C32A C33A 1.387(8) . ?
O33A C33A 1.380(9) . ?
O33A H33A 0.8500 . ?
C33A C34A 1.394(8) . ?
C34A C35A 1.380(10) . ?
C35A H35A 0.9500 . ?
C36A C37A 1.519(7) . ?
C36A H36A 0.9900 . ?
C36A H36B 0.9900 . ?
C37A C38A 1.483(11) . ?
C37A H37A 0.9900 . ?
C37A H37B 0.9900 . ?
C38A C39A 1.541(8) . ?
C38A H38A 0.9900 . ?
C38A H38B 0.9900 . ?
C39A H39A 0.9800 . ?
C39A H39B 0.9800 . ?
C39A H39C 0.9800 . ?
C40A C45A 1.383(9) . ?
C40A C41A 1.390(11) . ?
O41A C41A 1.380(8) . ?
O41A H41A 0.8500 . ?
C41A C42A 1.376(10) . ?
C42A O42A 1.384(10) . ?
C42A C43A 1.388(10) . ?
O42A H42A 0.8500 . ?
O43A C43A 1.378(8) . ?
O43A H43A 0.8500 . ?
C43A C44A 1.387(11) . ?
C44A C45A 1.408(8) . ?
C45A H45A 0.9500 . ?
C46A C47A 1.517(9) . ?
C46A H46A 0.9900 . ?
C46A H46B 0.9900 . ?
C47A C48A 1.517(12) . ?
C47A H47A 0.9900 . ?
C47A H47B 0.9900 . ?
C48A C49A 1.532(11) . ?
C48A H48A 0.9900 . ?
C48A H48B 0.9900 . ?
C49A H49A 0.9800 . ?
C49A H49B 0.9800 . ?
C49A H49C 0.9800 . ?
C01B C14B 1.518(8) . ?
C01B C20B 1.519(9) . ?
C01B C16B 1.529(8) . ?
C01B H01B 1.0000 . ?
C02B C24B 1.517(11) . ?
C02B C30B 1.527(7) . ?
C02B C26B 1.531(7) . ?
C02B H02B 1.0000 . ?
C03B C34B 1.527(9) . ?
C03B C40B 1.529(9) . ?
C03B C36B 1.538(7) . ?
C03B H03B 1.0000 . ?
C04B C44B 1.526(7) . ?
C04B C10B 1.530(9) . ?
C04B C46B 1.534(7) . ?
C04B H04B 1.0000 . ?
C10B C11B 1.381(9) . ?
C10B C15B 1.384(7) . ?
O11B C11B 1.381(7) . ?
O11B H11B 0.8500 . ?
C11B C12B 1.400(10) . ?
O12B C12B 1.393(9) . ?
O12B H12B 0.8500 . ?
C12B C13B 1.386(8) . ?
O13B C13B 1.379(8) . ?
O13B H13B 0.8500 . ?
C13B C14B 1.387(9) . ?
C14B C15B 1.398(9) . ?
C15B H15B 0.9500 . ?
C16B C17B 1.537(8) . ?
C16B H16C 0.9900 . ?
C16B H16D 0.9900 . ?
C17B C18B 1.513(13) . ?
C17B H17C 0.9900 . ?
C17B H17D 0.9900 . ?
C18B C19B 1.545(11) . ?
C18B H18C 0.9900 . ?
C18B H18D 0.9900 . ?
C19B H19D 0.9800 . ?
C19B H19E 0.9800 . ?
C19B H19F 0.9800 . ?
C20B C25B 1.385(10) . ?
C20B C21B 1.399(9) . ?
O21B C21B 1.375(10) . ?
O21B H21B 0.8500 . ?
C21B C22B 1.394(11) . ?
O22B C22B 1.397(9) . ?
O22B H22B 0.8500 . ?
C22B C23B 1.389(12) . ?
O23B C23B 1.391(8) . ?
O23B H23B 0.8500 . ?
C23B C24B 1.374(9) . ?
C24B C25B 1.398(9) . ?
C25B H25B 0.9500 . ?
C26B C27B 1.521(8) . ?
C26B H26E 0.9900 . ?
C26B H26F 0.9900 . ?
C27B C28B 1.507(7) . ?
C27B C28' 1.510(7) . ?
C27B H27C 0.9900 . ?
C27B H27D 0.9900 . ?
C27B H27E 0.9600 . ?
C27B H27F 0.9597 . ?
C28B C29B 1.541(9) . ?
C28B H27E 0.5910 . ?
C28B H28C 0.9900 . ?
C28B H28D 0.9900 . ?
C29B H29D 0.9800 . ?
C29B H29E 0.9800 . ?
C29B H29F 0.9800 . ?
C28' C29' 1.538(9) . ?
C28' H28E 0.9900 . ?
C28' H28F 0.9900 . ?
C29' H29G 0.9800 . ?
C29' H29H 0.9800 . ?
C29' H29I 0.9800 . ?
C30B C31B 1.380(7) . ?
C30B C35B 1.388(9) . ?
O31B C31B 1.384(8) . ?
O31B H31B 0.8500 . ?
C31B C32B 1.373(9) . ?
O32B C32B 1.396(6) . ?
O32B H32B 0.8500 . ?
C32B C33B 1.406(10) . ?
O33B C33B 1.372(7) . ?
O33B H33B 0.8500 . ?
C33B C34B 1.403(7) . ?
C34B C35B 1.389(7) . ?
C35B H35B 0.9500 . ?
C36B C37B 1.529(8) . ?
C36B H36E 0.9900 . ?
C36B H36F 0.9900 . ?
C37B C38' 1.527(7) . ?
C37B C38B 1.529(5) . ?
C37B H37C 0.9900 . ?
C37B H37D 0.9900 . ?
C37B H37E 0.9601 . ?
C37B H37F 0.9600 . ?
C38B C39B 1.540(9) . ?
C38B H37E 0.7518 . ?
C38B H38C 0.9900 . ?
C38B H38D 0.9900 . ?
C39B H39D 0.9800 . ?
C39B H39E 0.9800 . ?
C39B H39F 0.9800 . ?
C38' C39' 1.543(9) . ?
C38' H38E 0.9900 . ?
C38' H38F 0.9900 . ?
C39' H39G 0.9800 . ?
C39' H39H 0.9800 . ?
C39' H39I 0.9800 . ?
C40B C45B 1.386(7) . ?
C40B C41B 1.392(6) . ?
O41B C41B 1.374(7) . ?
O41B H41B 0.8500 . ?
C41B C42B 1.379(11) . ?
C42B O42B 1.386(6) . ?
C42B C43B 1.388(9) . ?
O42B H42B 0.8500 . ?
O43B C43B 1.376(8) . ?
O43B H43B 0.8500 . ?
C43B C44B 1.391(6) . ?
C44B C45B 1.391(9) . ?
C45B H45B 0.9500 . ?
C46B C47B 1.535(8) . ?
C46B H46C 0.9900 . ?
C46B H46D 0.9900 . ?
C47B C48B 1.516(9) . ?
C47B H47C 0.9900 . ?
C47B H47D 0.9900 . ?
C48B C49B 1.551(8) . ?
C48B H48C 0.9900 . ?
C48B H48D 0.9900 . ?
C49B H49D 0.9800 . ?
C49B H49E 0.9800 . ?
C49B H49F 0.9800 . ?
C01C C14C 1.509(9) . ?
C01C C20C 1.528(8) . ?
C01C C16C 1.542(9) . ?
C01C H01C 1.0000 . ?
C02C C30C 1.521(9) . ?
C02C C26C 1.532(9) . ?
C02C C24C 1.533(6) . ?
C02C H02C 1.0000 . ?
C03C C34C 1.518(10) . ?
C03C C36C 1.528(9) . ?
C03C C40C 1.536(7) . ?
C03C H03C 1.0000 . ?
C04C C10C 1.518(9) . ?
C04C C44C 1.520(6) . ?
C04C C46C 1.528(9) . ?
C04C H04C 1.0000 . ?
C10C C15C 1.387(9) . ?
C10C C11C 1.400(8) . ?
O11C C11C 1.378(8) . ?
O11C H11C 0.8500 . ?
C11C C12C 1.379(10) . ?
C12C C13C 1.381(10) . ?
C12C O12C 1.391(7) . ?
O12C H12C 0.8500 . ?
O13C C13C 1.374(8) . ?
O13C H13C 0.8500 . ?
C13C C14C 1.407(8) . ?
C14C C15C 1.397(9) . ?
C15C H15C 0.9500 . ?
C16C C17C 1.516(11) . ?
C16C H16E 0.9900 . ?
C16C H16F 0.9900 . ?
C17C C18C 1.561(12) . ?
C17C H17E 0.9900 . ?
C17C H17F 0.9900 . ?
C18C C19C 1.416(10) . ?
C18C H18E 0.9900 . ?
C18C H18F 0.9900 . ?
C19C H19G 0.9800 . ?
C19C H19H 0.9800 . ?
C19C H19I 0.9800 . ?
C20C C21C 1.387(10) . ?
C20C C25C 1.396(6) . ?
O21C C21C 1.381(6) . ?
O21C H21C 0.8500 . ?
C21C C22C 1.389(8) . ?
O22C C22C 1.402(9) . ?
O22C H22C 0.8500 . ?
C22C C23C 1.386(7) . ?
O23C C23C 1.378(7) . ?
O23C H23C 0.8500 . ?
C23C C24C 1.372(10) . ?
C24C C25C 1.393(7) . ?
C25C H25C 0.9500 . ?
C26C C27C 1.501(11) . ?
C26C H26C 0.9900 . ?
C26C H26D 0.9900 . ?
C27C C28C 1.544(12) . ?
C27C H27G 0.9900 . ?
C27C H27H 0.9900 . ?
C28C C29C 1.557(10) . ?
C28C H28G 0.9900 . ?
C28C H28H 0.9900 . ?
C29C H29J 0.9800 . ?
C29C H29K 0.9800 . ?
C29C H29L 0.9800 . ?
C30C C35C 1.395(10) . ?
C30C C31C 1.398(9) . ?
O31C C31C 1.379(10) . ?
O31C H31C 0.8500 . ?
C31C C32C 1.395(10) . ?
C32C C33C 1.375(12) . ?
C32C O32C 1.389(8) . ?
O32C H32C 0.8500 . ?
O33C C33C 1.380(8) . ?
O33C H33C 0.8500 . ?
C33C C34C 1.388(9) . ?
C34C C35C 1.391(9) . ?
C35C H35C 0.9500 . ?
C36C C37C 1.499(11) . ?
C36C H36C 0.9900 . ?
C36C H36D 0.9900 . ?
C37C C38C 1.534(10) . ?
C37C H37G 0.9900 . ?
C37C H37H 0.9900 . ?
C38C C39C 1.509(8) . ?
C38C H38G 0.9900 . ?
C38C H38H 0.9900 . ?
C39C H39J 0.9800 . ?
C39C H39K 0.9800 . ?
C39C H39L 0.9800 . ?
C40C C41C 1.378(9) . ?
C40C C45C 1.403(6) . ?
O41C C41C 1.372(6) . ?
O41C H41C 0.8500 . ?
C41C C42C 1.369(7) . ?
O42C C42C 1.397(8) . ?
O42C H42C 0.8500 . ?
C42C C43C 1.404(7) . ?
O43C C43C 1.373(6) . ?
O43C H43C 0.8500 . ?
C43C C44C 1.398(9) . ?
C44C C45C 1.390(6) . ?
C45C H45C 0.9500 . ?
C46C C47C 1.527(9) . ?
C46C H46E 0.9900 . ?
C46C H46F 0.9900 . ?
C47C C48C 1.518(9) . ?
C47C H47E 0.9900 . ?
C47C H47F 0.9900 . ?
C48C C49C 1.537(10) . ?
C48C H48E 0.9900 . ?
C48C H48F 0.9900 . ?
C49C H49G 0.9800 . ?
C49C H49H 0.9800 . ?
C49C H49I 0.9800 . ?
O1A C1A 1.317(9) . ?
O1A C3A 1.488(12) . ?
C1A O2A 1.171(11) . ?
C1A C2A 1.581(14) . ?
C2A H2AA 0.9800 . ?
C2A H2AB 0.9800 . ?
C2A H2AC 0.9800 . ?
C3A C4A 1.562(15) . ?
C3A H3AA 0.9900 . ?
C3A H3AB 0.9900 . ?
C4A H4AA 0.9800 . ?
C4A H4AB 0.9800 . ?
C4A H4AC 0.9800 . ?
O1B C1B 1.347(7) . ?
O1B C3B 1.459(8) . ?
C1B O2B 1.163(9) . ?
C1B C2B 1.492(9) . ?
C2B H2BA 0.9800 . ?
C2B H2BB 0.9800 . ?
C2B H2BC 0.9800 . ?
C3B C4B 1.521(12) . ?
C3B H3BA 0.9900 . ?
C3B H3BB 0.9900 . ?
C4B H4BA 0.9800 . ?
C4B H4BB 0.9800 . ?
C4B H4BC 0.9800 . ?
C1 Cl12 1.663(4) . ?
C1 Cl13 1.664(5) . ?
C1 Cl11 1.665(5) . ?
C1 H1A 1.0000 . ?
C2 Cl23 1.665(5) . ?
C2 Cl22 1.666(5) . ?
C2 Cl21 1.668(5) . ?
C2 H2A 1.0000 . ?
C3 Cl32 1.661(5) . ?
C3 Cl31 1.665(5) . ?
C3 Cl33 1.668(4) . ?
C3 H3A 1.0000 . ?
C1' Cl15 1.665(5) . ?
C1' Cl14 1.665(5) . ?
C1' Cl16 1.667(4) . ?
C1' H1'A 1.0000 . ?
C2' Cl26 1.663(4) . ?
C2' Cl24 1.666(4) . ?
C2' Cl25 1.668(5) . ?
C2' H2'A 1.0000 . ?
C3' Cl36 1.663(4) . ?
C3' Cl35 1.666(5) . ?
C3' Cl34 1.668(5) . ?
C3' H3'A 1.0000 . ?
C4 Cl41 1.708(15) . ?
C4 Cl42 1.731(19) . ?
C4 Cl43 1.731(19) . ?
C4 H4A 1.0000 . ?
C4' Cl44 1.665(5) . ?
C4' Cl45 1.667(4) . ?
C4' Cl46 1.668(5) . ?
C4' H4'A 1.0000 . ?
C4" Cl47 1.666(4) . ?
C4" Cl48 1.668(6) . ?
C4" Cl49 1.669(5) . ?
C4" H4"A 1.0000 . ?
O04W O04W 1.50(2) 2_776 ?
O09W O09W 1.454(18) 2_776 ?
O13W O13W 1.80(6) 2 ?

loop_
_geom_hbond_atom_site_label_D
_geom_hbond_atom_site_label_H
_geom_hbond_atom_site_label_A
_geom_hbond_distance_DH
_geom_hbond_distance_HA
_geom_hbond_distance_DA
_geom_hbond_angle_DHA
_geom_hbond_site_symmetry_A
O11A H11A O13B 0.85 2.08 2.678(7) 126.5 .
O11A H11A O12A 0.85 2.32 2.784(7) 114.2 .
O12A H12A O12B 0.85 2.16 2.750(8) 126.8 .
O12A H12A O11A 0.85 2.35 2.784(7) 112.5 .
O13A H13A O11C 0.85 2.13 2.682(6) 121.8 .
O13A H13A O12A 0.85 2.21 2.688(8) 115.4 .
O21A H21A O13A 0.85 1.82 2.664(6) 174.6 .
O22A H22A O42C 0.85 2.03 2.647(7) 128.3 .
O22A H22A O21A 0.85 2.28 2.732(8) 113.2 .
O23A H23A O31A 0.85 1.82 2.644(9) 164.1 .
O31A H31A O41B 0.85 2.12 2.685(5) 123.3 2_666
O31A H31A O32A 0.85 2.25 2.706(10) 114.1 .
O32A H32A Cl45 0.85 2.18 2.993(10) 159.2 2_566
O33A H33A O23C 0.85 2.11 2.698(7) 125.9 2_666
O33A H33A O32A 0.85 2.29 2.759(6) 114.8 .
O41A H41A O33A 0.85 1.87 2.708(6) 170.2 .
O42A H42A O32C 0.85 2.11 2.726(8) 129.5 2_666
O43A H43A O11A 0.85 1.86 2.706(8) 175.6 .
O11B H11B O13C 0.85 2.12 2.691(6) 123.8 .
O11B H11B O12B 0.85 2.29 2.768(8) 115.6 .
O12B H12B O12C 0.85 2.12 2.712(7) 126.5 .
O12B H12B O11B 0.85 2.32 2.768(8) 113.6 .
O13B H13B O21B 0.85 1.83 2.675(8) 175.0 .
O21B H21B O43A 0.85 2.10 2.675(7) 124.4 .
O21B H21B O22B 0.85 2.30 2.772(8) 115.2 .
O22B H22B O42A 0.85 2.16 2.753(8) 126.7 .
O22B H22B O21B 0.85 2.32 2.772(8) 113.8 .
O23B H23B O33C 0.85 2.08 2.648(6) 123.6 2_666
O23B H23B O22B 0.85 2.26 2.727(9) 114.8 .
O31B H31B O23B 0.85 1.88 2.721(8) 167.8 .
O32B H32B O31B 0.85 2.28 2.728(7) 113.0 .
O33B H33B O23A 0.85 2.05 2.625(5) 124.0 2_666
O33B H33B O32B 0.85 2.24 2.718(8) 115.4 .
O41B H41B O33B 0.85 1.86 2.709(7) 178.1 .
O42B H42B O41B 0.85 2.26 2.719(9) 113.8 .
O42B H42B O32A 0.85 2.25 2.825(6) 124.9 2_666
O43B H43B O11B 0.85 1.86 2.708(7) 176.9 .
O11C H11C O43C 0.85 1.81 2.659(6) 174.8 .
O12C H12C O12A 0.85 2.18 2.782(7) 128.0 .
O12C H12C O11C 0.85 2.27 2.722(8) 113.7 .
O13C H13C O21C 0.85 1.80 2.648(7) 174.7 .
O21C H21C O43B 0.85 2.16 2.718(6) 123.4 .
O21C H21C O22C 0.85 2.27 2.742(7) 115.4 .
O22C H22C Cl44 0.85 2.67 3.422(8) 148.4 1_655
O22C H22C Cl45 0.85 2.83 3.542(10) 142.7 1_655
O23C H23C O31C 0.85 1.80 2.643(6) 175.5 .
O31C H31C O41A 0.85 2.14 2.677(7) 121.0 2_666
O32C H32C O22B 0.85 2.11 2.726(7) 128.5 2_666
O32C H32C O33C 0.85 2.28 2.729(10) 112.9 .
O33C H33C O41C 0.85 1.81 2.655(8) 178.0 .
O41C H41C O31B 0.85 2.12 2.654(6) 120.7 2_666
O41C H41C O42C 0.85 2.27 2.741(6) 115.0 .
O42C H42C O32B 0.85 2.26 2.770(7) 118.9 2_666
O43C H43C O21A 0.85 2.05 2.631(7) 125.0 .
O43C H43C O42C 0.85 2.25 2.724(5) 115.5 .

loop_
_geom_torsion_atom_site_label_1
_geom_torsion_atom_site_label_2
_geom_torsion_atom_site_label_3
_geom_torsion_atom_site_label_4
_geom_torsion
_geom_torsion_site_symmetry_1
_geom_torsion_site_symmetry_2
_geom_torsion_site_symmetry_3
_geom_torsion_site_symmetry_4
_geom_torsion_publ_flag
C44A C04A C10A C15A -88.4(7) . . . . ?
C46A C04A C10A C15A 38.8(7) . . . . ?
C44A C04A C10A C11A 92.6(6) . . . . ?
C46A C04A C10A C11A -140.3(6) . . . . ?
C15A C10A C11A O11A 179.3(5) . . . . ?
C04A C10A C11A O11A -1.6(8) . . . . ?
C15A C10A C11A C12A -1.4(8) . . . . ?
C04A C10A C11A C12A 177.7(5) . . . . ?
O11A C11A C12A C13A -178.9(6) . . . . ?
C10A C11A C12A C13A 1.8(9) . . . . ?
O11A C11A C12A O12A 0.1(9) . . . . ?
C10A C11A C12A O12A -179.2(5) . . . . ?
C11A C12A C13A O13A 179.3(5) . . . . ?
O12A C12A C13A O13A 0.3(8) . . . . ?
C11A C12A C13A C14A -1.6(9) . . . . ?
O12A C12A C13A C14A 179.4(5) . . . . ?
C12A C13A C14A C15A 0.8(8) . . . . ?
O13A C13A C14A C15A 179.9(5) . . . . ?
C12A C13A C14A C01A 179.6(5) . . . . ?
O13A C13A C14A C01A -1.3(8) . . . . ?
C20A C01A C14A C15A 86.7(6) . . . . ?
C16A C01A C14A C15A -41.6(8) . . . . ?
C20A C01A C14A C13A -92.0(6) . . . . ?
C16A C01A C14A C13A 139.7(6) . . . . ?
C13A C14A C15A C10A -0.4(8) . . . . ?
C01A C14A C15A C10A -179.2(5) . . . . ?
C11A C10A C15A C14A 0.7(8) . . . . ?
C04A C10A C15A C14A -178.3(5) . . . . ?
C14A C01A C16A C17A -171.9(6) . . . . ?
C20A C01A C16A C17A 60.7(8) . . . . ?
C01A C16A C17A C18A 168.7(7) . . . . ?
C16A C17A C18A C19A 174.2(9) . . . . ?
C14A C01A C20A C25A -88.5(8) . . . . ?
C16A C01A C20A C25A 41.1(9) . . . . ?
C14A C01A C20A C21A 90.3(8) . . . . ?
C16A C01A C20A C21A -140.1(7) . . . . ?
C25A C20A C21A O21A -178.6(7) . . . . ?
C01A C20A C21A O21A 2.5(12) . . . . ?
C25A C20A C21A C22A -1.3(12) . . . . ?
C01A C20A C21A C22A 179.8(8) . . . . ?
O21A C21A C22A O22A -0.6(13) . . . . ?
C20A C21A C22A O22A -178.1(8) . . . . ?
O21A C21A C22A C23A 177.3(8) . . . . ?
C20A C21A C22A C23A -0.1(13) . . . . ?
O22A C22A C23A C24A 179.7(8) . . . . ?
C21A C22A C23A C24A 1.6(13) . . . . ?
O22A C22A C23A O23A -0.6(12) . . . . ?
C21A C22A C23A O23A -178.6(8) . . . . ?
C22A C23A C24A C25A -1.7(12) . . . . ?
O23A C23A C24A C25A 178.6(7) . . . . ?
C22A C23A C24A C02A 179.4(7) . . . . ?
O23A C23A C24A C02A -0.3(11) . . . . ?
C30A C02A C24A C25A 88.2(8) . . . . ?
C26A C02A C24A C25A -39.6(9) . . . . ?
C30A C02A C24A C23A -92.9(7) . . . . ?
C26A C02A C24A C23A 139.3(7) . . . . ?
C21A C20A C25A C24A 1.2(11) . . . . ?
C01A C20A C25A C24A -179.9(7) . . . . ?
C23A C24A C25A C20A 0.2(11) . . . . ?
C02A C24A C25A C20A 179.1(7) . . . . ?
C30A C02A C26A C27A 170.7(5) . . . . ?
C24A C02A C26A C27A -63.0(7) . . . . ?
C02A C26A C27A C28A -176.0(6) . . . . ?
C26A C27A C28A C29A -63.0(12) . . . . ?
C24A C02A C30A C35A -86.9(7) . . . . ?
C26A C02A C30A C35A 40.2(8) . . . . ?
C24A C02A C30A C31A 91.9(6) . . . . ?
C26A C02A C30A C31A -141.1(6) . . . . ?
C35A C30A C31A C32A -1.0(10) . . . . ?
C02A C30A C31A C32A -179.8(6) . . . . ?
C35A C30A C31A O31A 179.3(6) . . . . ?
C02A C30A C31A O31A 0.5(10) . . . . ?
O31A C31A C32A O32A -1.8(11) . . . . ?
C30A C31A C32A O32A 178.5(7) . . . . ?
O31A C31A C32A C33A -178.6(7) . . . . ?
C30A C31A C32A C33A 1.6(11) . . . . ?
C31A C32A C33A O33A 178.7(7) . . . . ?
O32A C32A C33A O33A 1.9(11) . . . . ?
C31A C32A C33A C34A -1.4(11) . . . . ?
O32A C32A C33A C34A -178.2(7) . . . . ?
O33A C33A C34A C35A -179.5(6) . . . . ?
C32A C33A C34A C35A 0.6(10) . . . . ?
O33A C33A C34A C03A 0.8(10) . . . . ?
C32A C33A C34A C03A -179.1(6) . . . . ?
C40A C03A C34A C35A 89.0(8) . . . . ?
C36A C03A C34A C35A -37.9(8) . . . . ?
C40A C03A C34A C33A -91.2(7) . . . . ?
C36A C03A C34A C33A 141.9(6) . . . . ?
C31A C30A C35A C34A 0.2(10) . . . . ?
C02A C30A C35A C34A 179.0(6) . . . . ?
C33A C34A C35A C30A 0.0(9) . . . . ?
C03A C34A C35A C30A 179.7(6) . . . . ?
C34A C03A C36A C37A -174.5(5) . . . . ?
C40A C03A C36A C37A 59.5(7) . . . . ?
C03A C36A C37A C38A 56.5(8) . . . . ?
C36A C37A C38A C39A 165.3(6) . . . . ?
C34A C03A C40A C45A -85.1(6) . . . . ?
C36A C03A C40A C45A 41.3(7) . . . . ?
C34A C03A C40A C41A 93.7(7) . . . . ?
C36A C03A C40A C41A -139.8(5) . . . . ?
C45A C40A C41A C42A -0.3(7) . . . . ?
C03A C40A C41A C42A -179.2(5) . . . . ?
C45A C40A C41A O41A 180.0(4) . . . . ?
C03A C40A C41A O41A 1.1(7) . . . . ?
O41A C41A C42A O42A 0.9(7) . . . . ?
C40A C41A C42A O42A -178.8(5) . . . . ?
O41A C41A C42A C43A 179.4(5) . . . . ?
C40A C41A C42A C43A -0.3(8) . . . . ?
C41A C42A C43A O43A -180.0(5) . . . . ?
O42A C42A C43A O43A -1.4(7) . . . . ?
C41A C42A C43A C44A -0.1(8) . . . . ?
O42A C42A C43A C44A 178.5(4) . . . . ?
O43A C43A C44A C45A -179.1(4) . . . . ?
C42A C43A C44A C45A 1.0(7) . . . . ?
O43A C43A C44A C04A 0.9(7) . . . . ?
C42A C43A C44A C04A -179.0(5) . . . . ?
C10A C04A C44A C43A -94.2(6) . . . . ?
C46A C04A C44A C43A 139.2(5) . . . . ?
C10A C04A C44A C45A 85.8(7) . . . . ?
C46A C04A C44A C45A -40.9(7) . . . . ?
C41A C40A C45A C44A 1.4(7) . . . . ?
C03A C40A C45A C44A -179.7(4) . . . . ?
C43A C44A C45A C40A -1.7(7) . . . . ?
C04A C44A C45A C40A 178.3(4) . . . . ?
C44A C04A C46A C47A -62.4(7) . . . . ?
C10A C04A C46A C47A 171.2(5) . . . . ?
C04A C46A C47A C48A -60.4(8) . . . . ?
C46A C47A C48A C49A -174.1(7) . . . . ?
C44B C04B C10B C11B 90.7(6) . . . . ?
C46B C04B C10B C11B -142.5(5) . . . . ?
C44B C04B C10B C15B -90.8(5) . . . . ?
C46B C04B C10B C15B 36.1(7) . . . . ?
C15B C10B C11B O11B -179.7(5) . . . . ?
C04B C10B C11B O11B -1.1(8) . . . . ?
C15B C10B C11B C12B 1.9(8) . . . . ?
C04B C10B C11B C12B -179.6(5) . . . . ?
C10B C11B C12B C13B -2.3(8) . . . . ?
O11B C11B C12B C13B 179.2(5) . . . . ?
C10B C11B C12B O12B -179.7(5) . . . . ?
O11B C11B C12B O12B 1.8(8) . . . . ?
O12B C12B C13B O13B -0.2(8) . . . . ?
C11B C12B C13B O13B -177.6(5) . . . . ?
O12B C12B C13B C14B 178.4(5) . . . . ?
C11B C12B C13B C14B 1.0(9) . . . . ?
O13B C13B C14B C15B 179.3(5) . . . . ?
C12B C13B C14B C15B 0.7(8) . . . . ?
O13B C13B C14B C01B -1.7(8) . . . . ?
C12B C13B C14B C01B 179.7(5) . . . . ?
C20B C01B C14B C13B -89.0(7) . . . . ?
C16B C01B C14B C13B 142.4(6) . . . . ?
C20B C01B C14B C15B 89.9(6) . . . . ?
C16B C01B C14B C15B -38.7(8) . . . . ?
C11B C10B C15B C14B -0.1(8) . . . . ?
C04B C10B C15B C14B -178.6(5) . . . . ?
C13B C14B C15B C10B -1.2(8) . . . . ?
C01B C14B C15B C10B 179.8(5) . . . . ?
C14B C01B C16B C17B -173.0(6) . . . . ?
C20B C01B C16B C17B 59.5(8) . . . . ?
C01B C16B C17B C18B 52.6(8) . . . . ?
C16B C17B C18B C19B 174.0(6) . . . . ?
C14B C01B C20B C25B -84.8(6) . . . . ?
C16B C01B C20B C25B 43.4(7) . . . . ?
C14B C01B C20B C21B 93.7(6) . . . . ?
C16B C01B C20B C21B -138.1(5) . . . . ?
C25B C20B C21B O21B 178.9(4) . . . . ?
C01B C20B C21B O21B 0.3(7) . . . . ?
C25B C20B C21B C22B -1.1(7) . . . . ?
C01B C20B C21B C22B -179.6(4) . . . . ?
O21B C21B C22B C23B -179.8(5) . . . . ?
C20B C21B C22B C23B 0.1(8) . . . . ?
O21B C21B C22B O22B 0.4(7) . . . . ?
C20B C21B C22B O22B -179.7(5) . . . . ?
C21B C22B C23B C24B 0.7(8) . . . . ?
O22B C22B C23B C24B -179.5(5) . . . . ?
C21B C22B C23B O23B 179.1(5) . . . . ?
O22B C22B C23B O23B -1.1(7) . . . . ?
C22B C23B C24B C25B -0.4(7) . . . . ?
O23B C23B C24B C25B -178.8(4) . . . . ?
C22B C23B C24B C02B -179.8(5) . . . . ?
O23B C23B C24B C02B 1.8(7) . . . . ?
C30B C02B C24B C23B -93.2(6) . . . . ?
C26B C02B C24B C23B 138.6(5) . . . . ?
C30B C02B C24B C25B 87.4(5) . . . . ?
C26B C02B C24B C25B -40.7(7) . . . . ?
C21B C20B C25B C24B 1.4(7) . . . . ?
C01B C20B C25B C24B 179.9(4) . . . . ?
C23B C24B C25B C20B -0.6(7) . . . . ?
C02B C24B C25B C20B 178.7(4) . . . . ?
C24B C02B C26B C27B -174.0(5) . . . . ?
C30B C02B C26B C27B 59.5(7) . . . . ?
C02B C26B C27B C28B 64.2(5) . . . . ?
C02B C26B C27B C28' -155.7(5) . . . . ?
C28' C27B C28B C29B 29.1(6) . . . . ?
C26B C27B C28B C29B 172.3(4) . . . . ?
C28B C27B C28' C29' -48.7(8) . . . . ?
C26B C27B C28' C29' 173.6(6) . . . . ?
C24B C02B C30B C31B 91.7(8) . . . . ?
C26B C02B C30B C31B -140.4(7) . . . . ?
C24B C02B C30B C35B -88.1(7) . . . . ?
C26B C02B C30B C35B 39.8(9) . . . . ?
C35B C30B C31B C32B -0.1(11) . . . . ?
C02B C30B C31B C32B -179.9(7) . . . . ?
C35B C30B C31B O31B -179.8(7) . . . . ?
C02B C30B C31B O31B 0.4(11) . . . . ?
C30B C31B C32B O32B 179.4(7) . . . . ?
O31B C31B C32B O32B -0.9(12) . . . . ?
C30B C31B C32B C33B -0.6(13) . . . . ?
O31B C31B C32B C33B 179.1(7) . . . . ?
C31B C32B C33B O33B 179.7(7) . . . . ?
O32B C32B C33B O33B -0.2(11) . . . . ?
C31B C32B C33B C34B 0.2(12) . . . . ?
O32B C32B C33B C34B -179.8(7) . . . . ?
O33B C33B C34B C35B -178.7(6) . . . . ?
C32B C33B C34B C35B 0.9(10) . . . . ?
O33B C33B C34B C03B 3.0(10) . . . . ?
C32B C33B C34B C03B -177.4(7) . . . . ?
C40B C03B C34B C35B 88.5(6) . . . . ?
C36B C03B C34B C35B -38.8(9) . . . . ?
C40B C03B C34B C33B -93.3(7) . . . . ?
C36B C03B C34B C33B 139.4(6) . . . . ?
C31B C30B C35B C34B 1.2(11) . . . . ?
C02B C30B C35B C34B -179.0(6) . . . . ?
C33B C34B C35B C30B -1.6(10) . . . . ?
C03B C34B C35B C30B 176.6(6) . . . . ?
C34B C03B C36B C37B -61.1(7) . . . . ?
C40B C03B C36B C37B 172.8(5) . . . . ?
C03B C36B C37B C38' -54.9(7) . . . . ?
C03B C36B C37B C38B 158.3(7) . . . . ?
C38' C37B C38B C39B 44.4(14) . . . . ?
C36B C37B C38B C39B -174.9(9) . . . . ?
C36B C37B C38' C39' -176.5(7) . . . . ?
C38B C37B C38' C39' -35.8(12) . . . . ?
C34B C03B C40B C45B -86.1(6) . . . . ?
C36B C03B C40B C45B 40.8(8) . . . . ?
C34B C03B C40B C41B 94.2(6) . . . . ?
C36B C03B C40B C41B -138.9(6) . . . . ?
C45B C40B C41B O41B 179.3(5) . . . . ?
C03B C40B C41B O41B -1.0(9) . . . . ?
C45B C40B C41B C42B -2.1(9) . . . . ?
C03B C40B C41B C42B 177.6(6) . . . . ?
O41B C41B C42B O42B 0.9(10) . . . . ?
C40B C41B C42B O42B -177.7(6) . . . . ?
O41B C41B C42B C43B 180.0(6) . . . . ?
C40B C41B C42B C43B 1.3(10) . . . . ?
C41B C42B C43B O43B 179.7(6) . . . . ?
O42B C42B C43B O43B -1.3(10) . . . . ?
C41B C42B C43B C44B -0.1(10) . . . . ?
O42B C42B C43B C44B 179.0(6) . . . . ?
O43B C43B C44B C45B 179.9(6) . . . . ?
C42B C43B C44B C45B -0.3(9) . . . . ?
O43B C43B C44B C04B -1.2(9) . . . . ?
C42B C43B C44B C04B 178.5(6) . . . . ?
C10B C04B C44B C45B 84.1(7) . . . . ?
C46B C04B C44B C45B -43.1(7) . . . . ?
C10B C04B C44B C43B -94.7(6) . . . . ?
C46B C04B C44B C43B 138.1(6) . . . . ?
C41B C40B C45B C44B 1.7(9) . . . . ?
C03B C40B C45B C44B -178.0(5) . . . . ?
C43B C44B C45B C40B -0.5(9) . . . . ?
C04B C44B C45B C40B -179.3(5) . . . . ?
C44B C04B C46B C47B -176.1(5) . . . . ?
C10B C04B C46B C47B 58.7(7) . . . . ?
C04B C46B C47B C48B 54.2(7) . . . . ?
C46B C47B C48B C49B 175.1(6) . . . . ?
C44C C04C C10C C15C -87.8(6) . . . . ?
C46C C04C C10C C15C 38.5(6) . . . . ?
C44C C04C C10C C11C 90.2(6) . . . . ?
C46C C04C C10C C11C -143.6(5) . . . . ?
C15C C10C C11C O11C -179.4(5) . . . . ?
C04C C10C C11C O11C 2.5(8) . . . . ?
C15C C10C C11C C12C 0.3(7) . . . . ?
C04C C10C C11C C12C -177.7(5) . . . . ?
O11C C11C C12C C13C 178.9(5) . . . . ?
C10C C11C C12C C13C -0.8(8) . . . . ?
O11C C11C C12C O12C -1.3(8) . . . . ?
C10C C11C C12C O12C 178.9(5) . . . . ?
C11C C12C C13C O13C 179.6(5) . . . . ?
O12C C12C C13C O13C -0.1(7) . . . . ?
C11C C12C C13C C14C 0.2(8) . . . . ?
O12C C12C C13C C14C -179.5(5) . . . . ?
O13C C13C C14C C15C -178.6(4) . . . . ?
C12C C13C C14C C15C 0.8(7) . . . . ?
O13C C13C C14C C01C 1.2(8) . . . . ?
C12C C13C C14C C01C -179.4(5) . . . . ?
C20C C01C C14C C15C 89.4(6) . . . . ?
C16C C01C C14C C15C -39.2(6) . . . . ?
C20C C01C C14C C13C -90.3(5) . . . . ?
C16C C01C C14C C13C 141.0(5) . . . . ?
C11C C10C C15C C14C 0.7(7) . . . . ?
C04C C10C C15C C14C 178.7(5) . . . . ?
C13C C14C C15C C10C -1.3(7) . . . . ?
C01C C14C C15C C10C 178.9(5) . . . . ?
C14C C01C C16C C17C -162.5(4) . . . . ?
C20C C01C C16C C17C 70.6(6) . . . . ?
C01C C16C C17C C18C 177.5(4) . . . . ?
C16C C17C C18C C19C 82.8(10) . . . . ?
C14C C01C C20C C21C 91.3(7) . . . . ?
C16C C01C C20C C21C -141.1(6) . . . . ?
C14C C01C C20C C25C -87.2(7) . . . . ?
C16C C01C C20C C25C 40.3(8) . . . . ?
C25C C20C C21C O21C 179.2(6) . . . . ?
C01C C20C C21C O21C 0.6(9) . . . . ?
C25C C20C C21C C22C 1.5(9) . . . . ?
C01C C20C C21C C22C -177.1(6) . . . . ?
O21C C21C C22C C23C 179.8(6) . . . . ?
C20C C21C C22C C23C -2.4(10) . . . . ?
O21C C21C C22C O22C 0.0(10) . . . . ?
C20C C21C C22C O22C 177.8(6) . . . . ?
C21C C22C C23C C24C 1.7(11) . . . . ?
O22C C22C C23C C24C -178.5(6) . . . . ?
C21C C22C C23C O23C -179.7(6) . . . . ?
O22C C22C C23C O23C 0.1(10) . . . . ?
O23C C23C C24C C25C -178.6(6) . . . . ?
C22C C23C C24C C25C -0.2(10) . . . . ?
O23C C23C C24C C02C 1.7(10) . . . . ?
C22C C23C C24C C02C -179.9(6) . . . . ?
C30C C02C C24C C23C -91.6(7) . . . . ?
C26C C02C C24C C23C 140.4(6) . . . . ?
C30C C02C C24C C25C 88.7(7) . . . . ?
C26C C02C C24C C25C -39.3(9) . . . . ?
C23C C24C C25C C20C -0.7(9) . . . . ?
C02C C24C C25C C20C 179.0(6) . . . . ?
C21C C20C C25C C24C 0.1(9) . . . . ?
C01C C20C C25C C24C 178.6(6) . . . . ?
C30C C02C C26C C27C 171.0(4) . . . . ?
C24C C02C C26C C27C -62.0(7) . . . . ?
C02C C26C C27C C28C -177.8(5) . . . . ?
C26C C27C C28C C29C 64.5(10) . . . . ?
C26C C02C C30C C35C 41.5(6) . . . . ?
C24C C02C C30C C35C -87.6(7) . . . . ?
C26C C02C C30C C31C -138.4(5) . . . . ?
C24C C02C C30C C31C 92.5(6) . . . . ?
C35C C30C C31C O31C 179.0(4) . . . . ?
C02C C30C C31C O31C -1.1(7) . . . . ?
C35C C30C C31C C32C -0.5(7) . . . . ?
C02C C30C C31C C32C 179.3(5) . . . . ?
O31C C31C C32C C33C -180.0(5) . . . . ?
C30C C31C C32C C33C -0.4(8) . . . . ?
O31C C31C C32C O32C -0.9(8) . . . . ?
C30C C31C C32C O32C 178.7(5) . . . . ?
O32C C32C C33C O33C 1.4(8) . . . . ?
C31C C32C C33C O33C -179.6(5) . . . . ?
O32C C32C C33C C34C -178.1(5) . . . . ?
C31C C32C C33C C34C 1.0(9) . . . . ?
C32C C33C C34C C35C -0.6(8) . . . . ?
O33C C33C C34C C35C 180.0(5) . . . . ?
C32C C33C C34C C03C 178.4(5) . . . . ?
O33C C33C C34C C03C -1.0(8) . . . . ?
C36C C03C C34C C33C 139.1(5) . . . . ?
C40C C03C C34C C33C -91.8(5) . . . . ?
C36C C03C C34C C35C -42.0(6) . . . . ?
C40C C03C C34C C35C 87.1(6) . . . . ?
C33C C34C C35C C30C -0.4(7) . . . . ?
C03C C34C C35C C30C -179.4(5) . . . . ?
C31C C30C C35C C34C 1.0(7) . . . . ?
C02C C30C C35C C34C -178.9(4) . . . . ?
C34C C03C C36C C37C -171.1(4) . . . . ?
C40C C03C C36C C37C 61.6(6) . . . . ?
C03C C36C C37C C38C 176.9(4) . . . . ?
C36C C37C C38C C39C -70.0(7) . . . . ?
C34C C03C C40C C41C 90.9(7) . . . . ?
C36C C03C C40C C41C -140.1(6) . . . . ?
C34C C03C C40C C45C -89.6(7) . . . . ?
C36C C03C C40C C45C 39.4(9) . . . . ?
C45C C40C C41C C42C -0.6(11) . . . . ?
C03C C40C C41C C42C 178.9(7) . . . . ?
C45C C40C C41C O41C 179.0(6) . . . . ?
C03C C40C C41C O41C -1.5(11) . . . . ?
O41C C41C C42C O42C 0.0(11) . . . . ?
C40C C41C C42C O42C 179.6(7) . . . . ?
O41C C41C C42C C43C 179.9(7) . . . . ?
C40C C41C C42C C43C -0.5(12) . . . . ?
C41C C42C C43C O43C -178.8(7) . . . . ?
O42C C42C C43C O43C 1.1(11) . . . . ?
C41C C42C C43C C44C 0.6(11) . . . . ?
O42C C42C C43C C44C -179.6(7) . . . . ?
O43C C43C C44C C45C 179.8(6) . . . . ?
C42C C43C C44C C45C 0.5(10) . . . . ?
O43C C43C C44C C04C -0.2(10) . . . . ?
C42C C43C C44C C04C -179.5(6) . . . . ?
C10C C04C C44C C45C 88.5(7) . . . . ?
C46C C04C C44C C45C -38.4(9) . . . . ?
C10C C04C C44C C43C -91.5(7) . . . . ?
C46C C04C C44C C43C 141.6(6) . . . . ?
C43C C44C C45C C40C -1.6(10) . . . . ?
C04C C44C C45C C40C 178.4(6) . . . . ?
C41C C40C C45C C44C 1.7(10) . . . . ?
C03C C40C C45C C44C -177.8(6) . . . . ?
C10C C04C C46C C47C 171.6(4) . . . . ?
C44C C04C C46C C47C -63.5(6) . . . . ?
C04C C46C C47C C48C 160.9(4) . . . . ?
C46C C47C C48C C49C 179.3(4) . . . . ?
C3A O1A C1A O2A -1.5(14) . . . . ?
C3A O1A C1A C2A 177.2(8) . . . . ?
C1A O1A C3A C4A 174.5(10) . . . . ?
C3B O1B C1B O2B -4.1(11) . . . . ?
C3B O1B C1B C2B 175.1(7) . . . . ?
C1B O1B C3B C4B 177.3(7) . . . . ?
